data_4104169
loop_
_publ_author_name
'Edwin Otten'
'Aurora A. Batinas'
'Auke Meetsma'
'Bart Hessen'

_publ_contact_author_address
;
  Crystal Structure Center, Chemical Physics,
  Zernike Institute for Advanced Materials,
  University of Groningen,
  Nijenborgh 4,
  NL-9747 AG Groningen, The Netherlands.
;
_publ_contact_author_email A.Meetsma@rug.nl
_publ_contact_author_fax '+31 50 3634441'
_publ_contact_author_name
;
   Drs. A. Meetsma
;
_publ_contact_author_phone '+31 50 3634368'
_publ_section_title
;
 Versatile Coordination of Cyclopentadienyl-Arene Ligands and Its Role in
 Titanium-Catalyzed Ethylene Trimerization
;
_journal_name_full 'Journal of the American Chemical Society'
_journal_page_first 5298
_journal_page_last 5312
_journal_paper_doi 10.1021/ja810089f
_journal_volume 131
_journal_year 2009
_chemical_compound_source 'see text'
_chemical_formula_moiety 'C19 H27 Ti, C24 B F20'
_chemical_formula_sum 'C43 H27 B F20 Ti'
_chemical_formula_weight 982.33
_chemical_name_systematic ?
_space_group_IT_number 14
_symmetry_cell_setting monoclinic
_symmetry_Int_Tables_number 14
_symmetry_space_group_name_Hall '-P 2yn'
_symmetry_space_group_name_H-M 'P 1 21/n 1'
_atom_sites_solution_hydrogens geom
_atom_sites_solution_primary heavy
_atom_sites_solution_secondary direct
_audit_creation_date '2006-03-27  09:42:04'
_audit_creation_method
;
 PLATON <TABLE ACC> option    (version :: 280206)
 SHELXL97-2 & Manual Editing
;
_cell_angle_alpha 90
_cell_angle_beta 97.089(4)
_cell_angle_gamma 90
_cell_formula_units_Z 8
_cell_length_a 14.173(3)
_cell_length_b 18.378(3)
_cell_length_c 29.769(5)
_cell_measurement_reflns_used 3130
_cell_measurement_temperature 100(1)
_cell_measurement_theta_max 21.54
_cell_measurement_theta_min 2.61
_cell_volume 7695(2)
_computing_cell_refinement 'SAINTPLUS, Version 6.02A, (Bruker, 2000)'
_computing_data_collection 'SMART, Version 5.624, (Bruker, 2001)'
_computing_data_reduction 'XPREP, Version 5.1/NT, (Bruker, 2000)'
_computing_molecular_graphics
;
 PLUTO (Meetsma, 2006)
 PLATON (Spek, 2003)
;
_computing_publication_material 'PLATON (Spek, 2003)'
_computing_structure_refinement 'SHELXL-97 (Sheldrick, 1997)'
_computing_structure_solution
;
 DIRDIF-99 (Beurskens et al., 1999)
;
_diffrn_ambient_temperature 100(1)
_diffrn_detector_area_resol_mean 66.06
_diffrn_measured_fraction_theta_full 0.999
_diffrn_measured_fraction_theta_max 0.999
_diffrn_measurement_device_type
;
  Bruker Smart Apex; CCD area detector
;
_diffrn_measurement_method '\f and \w scans'
_diffrn_radiation_detector
;
  CCD area-detector
;
_diffrn_radiation_monochromator 'parallel mounted graphite'
_diffrn_radiation_source 'fine focus sealed Siemens Mo tube '
_diffrn_radiation_type MoK\a
_diffrn_radiation_wavelength 0.71073
_diffrn_reflns_av_R_equivalents 0.1480
_diffrn_reflns_av_sigmaI/netI 0.1543
_diffrn_reflns_limit_h_max 17
_diffrn_reflns_limit_h_min -17
_diffrn_reflns_limit_k_max 22
_diffrn_reflns_limit_k_min -22
_diffrn_reflns_limit_l_max 35
_diffrn_reflns_limit_l_min -35
_diffrn_reflns_number 55823
_diffrn_reflns_reduction_process
;
 Intensity data were corrected for Lorentz and polarization
  effects, decay and absorption and reduced to F~o~^2^
  using SAINT (Bruker, 2000) and SADABS (Sheldrick, 2001)
;
_diffrn_reflns_theta_full 25.00
_diffrn_reflns_theta_max 25.35
_diffrn_reflns_theta_min 2.32
_diffrn_standards_decay_% 0
_diffrn_standards_number 0
_exptl_absorpt_coefficient_mu 0.354
_exptl_absorpt_correction_T_max 0.9722
_exptl_absorpt_correction_T_min 0.7932
_exptl_absorpt_correction_type multi-scan
_exptl_absorpt_process_details '(SADABS, Sheldrick, Bruker, 2001))'
_exptl_crystal_colour orange
_exptl_crystal_density_diffrn 1.696
_exptl_crystal_density_method 'not measured'
_exptl_crystal_description needle
_exptl_crystal_F_000 3936
_exptl_crystal_size_max 0.55
_exptl_crystal_size_mid 0.10
_exptl_crystal_size_min 0.08
_refine_diff_density_max 0.420
_refine_diff_density_min -0.491
_refine_diff_density_rms 0.085
_refine_ls_extinction_method none
_refine_ls_goodness_of_fit_ref 0.950
_refine_ls_hydrogen_treatment constr
_refine_ls_matrix_type full
_refine_ls_number_parameters 1183
_refine_ls_number_reflns 14058
_refine_ls_number_restraints 6
_refine_ls_restrained_S_all 0.949
_refine_ls_R_factor_all 0.1613
_refine_ls_R_factor_gt 0.0636
_refine_ls_shift/su_max 0.002
_refine_ls_shift/su_mean 0.000
_refine_ls_structure_factor_coef Fsqd
_refine_ls_weighting_details 'calc w=1/[\s^2^(Fo^2^)+(0.0510P)^2^+0.0P] where P=(Fo^2^+2Fc^2^)/3'
_refine_ls_weighting_scheme calc
_refine_ls_wR_factor_gt 0.1156
_refine_ls_wR_factor_ref 0.1449
_reflns_number_gt 6809
_reflns_number_total 14058
_reflns_threshold_expression I>2\s(I)
_cod_data_source_file ja810089f_si_004.cif
_cod_data_source_block Q1093B
_cod_original_sg_symbol_H-M 'P 21/n'
_cod_database_code 4104169
_vrn_publ_code_frame_time_sec 10.0
_vrn_publ_code_meas_time_hour 9.3

loop_
_symmetry_equiv_pos_site_id
_symmetry_equiv_pos_as_xyz
1 x,y,z
2 1/2-x,1/2+y,1/2-z
3 -x,-y,-z
4 1/2+x,1/2-y,1/2+z

loop_
_atom_site_aniso_label
_atom_site_aniso_U_11
_atom_site_aniso_U_22
_atom_site_aniso_U_33
_atom_site_aniso_U_23
_atom_site_aniso_U_13
_atom_site_aniso_U_12
Ti1 0.0154(5) 0.0179(5) 0.0171(6) 0.0002(4) 0.0042(4) -0.0008(4)
C11 0.022(3) 0.028(3) 0.030(4) 0.003(3) -0.001(3) -0.010(3)
C12 0.020(3) 0.026(3) 0.031(4) 0.005(3) 0.010(3) 0.006(2)
C13 0.024(3) 0.025(3) 0.027(4) 0.001(3) 0.016(3) -0.004(3)
C14 0.017(3) 0.024(3) 0.021(3) 0.003(2) 0.002(3) -0.001(2)
C15 0.014(3) 0.017(3) 0.020(3) 0.006(2) -0.002(2) -0.003(2)
C16 0.021(3) 0.021(3) 0.020(3) 0.000(2) -0.005(3) -0.004(2)
C17 0.031(4) 0.030(3) 0.023(3) -0.002(3) 0.001(3) -0.011(3)
C18 0.035(4) 0.016(3) 0.039(4) -0.002(3) 0.000(3) -0.002(3)
C19 0.015(3) 0.022(3) 0.021(3) -0.004(2) 0.003(2) 0.003(2)
C110 0.013(3) 0.019(3) 0.017(3) -0.008(2) 0.004(2) 0.001(2)
C111 0.019(3) 0.028(3) 0.011(3) -0.006(2) 0.002(2) -0.001(2)
C112 0.013(3) 0.024(3) 0.024(3) -0.002(3) 0.004(2) -0.009(2)
C113 0.021(3) 0.022(3) 0.021(3) -0.002(3) 0.006(3) -0.010(2)
C114 0.009(3) 0.027(3) 0.024(3) -0.007(3) 0.004(2) 0.000(2)
C115 0.013(3) 0.020(3) 0.019(3) 0.004(2) 0.005(2) 0.003(2)
C116 0.035(4) 0.031(3) 0.020(3) 0.006(3) 0.003(3) -0.015(3)
C117 0.023(3) 0.028(3) 0.019(3) -0.006(2) -0.001(3) -0.001(3)
C118 0.034(4) 0.029(3) 0.029(4) 0.014(3) 0.000(3) -0.001(3)
C119 0.026(4) 0.027(3) 0.033(4) -0.005(3) 0.005(3) 0.002(3)
Ti2 0.0157(5) 0.0155(5) 0.0172(6) -0.0010(4) 0.0039(4) -0.0001(4)
C21 0.020(3) 0.022(3) 0.018(3) -0.008(2) 0.004(2) 0.003(2)
C22 0.023(3) 0.018(3) 0.030(4) 0.004(3) 0.011(3) 0.004(2)
C23 0.012(3) 0.024(3) 0.030(4) -0.004(3) 0.006(3) -0.002(2)
C24 0.018(3) 0.023(3) 0.025(3) -0.001(3) 0.007(3) 0.009(2)
C25 0.013(3) 0.019(3) 0.020(3) 0.001(2) 0.004(2) 0.008(2)
C26 0.017(3) 0.019(3) 0.022(3) 0.001(2) 0.006(2) 0.005(2)
C27 0.031(4) 0.035(4) 0.018(3) 0.007(3) -0.001(3) 0.006(3)
C28 0.037(4) 0.016(3) 0.038(4) 0.006(3) 0.007(3) 0.007(3)
C29 0.033(3) 0.007(3) 0.019(3) 0.000(2) 0.006(3) 0.000(2)
C210 0.007(3) 0.019(3) 0.021(3) -0.003(2) 0.001(2) -0.004(2)
C211 0.017(3) 0.017(3) 0.015(3) -0.004(2) 0.001(2) -0.002(2)
C212 0.012(3) 0.020(3) 0.019(3) -0.002(2) 0.002(2) 0.000(2)
C213 0.014(3) 0.015(3) 0.022(3) 0.003(2) 0.000(2) 0.004(2)
C214 0.014(3) 0.021(3) 0.015(3) -0.005(2) 0.005(2) -0.004(2)
C215 0.009(3) 0.023(3) 0.015(3) 0.000(2) 0.003(2) 0.003(2)
C216 0.024(3) 0.029(3) 0.017(3) 0.002(3) -0.002(3) -0.002(3)
C217 0.019(3) 0.026(3) 0.018(3) -0.004(2) 0.001(2) 0.007(2)
C218 0.024(3) 0.032(3) 0.037(4) 0.006(3) 0.010(3) -0.002(3)
C219 0.023(3) 0.021(3) 0.049(4) -0.019(3) 0.004(3) -0.002(3)
F32 0.0240(18) 0.0256(17) 0.0121(17) -0.0066(13) 0.0042(14) -0.0045(13)
F33 0.0196(18) 0.0362(19) 0.0156(18) -0.0003(13) 0.0068(14) -0.0031(13)
F34 0.0143(17) 0.0246(17) 0.0243(18) 0.0035(13) 0.0017(13) -0.0059(13)
F35 0.0199(17) 0.0307(17) 0.0135(17) -0.0070(13) -0.0027(13) -0.0101(13)
F36 0.0180(17) 0.0337(18) 0.0114(17) -0.0033(13) 0.0034(13) -0.0036(13)
F38 0.0228(17) 0.0142(16) 0.0189(17) -0.0008(13) 0.0032(13) -0.0024(13)
F39 0.0279(19) 0.0273(19) 0.0283(19) -0.0076(14) 0.0079(14) 0.0040(14)
F310 0.032(2) 0.041(2) 0.0216(19) -0.0036(14) 0.0148(15) 0.0037(15)
F311 0.0286(19) 0.0345(19) 0.0195(18) 0.0093(14) 0.0078(14) -0.0038(14)
F312 0.0257(18) 0.0177(17) 0.0230(18) 0.0043(13) 0.0067(14) -0.0067(13)
F314 0.0252(18) 0.0233(17) 0.0184(18) 0.0006(13) -0.0034(14) -0.0011(13)
F315 0.029(2) 0.0271(18) 0.039(2) 0.0127(15) -0.0080(16) 0.0069(14)
F316 0.048(2) 0.0143(18) 0.063(3) -0.0041(16) 0.0053(18) 0.0115(16)
F317 0.042(2) 0.0261(19) 0.039(2) -0.0198(16) 0.0050(17) 0.0010(15)
F318 0.0317(18) 0.0198(17) 0.0127(17) -0.0041(13) 0.0026(14) 0.0000(13)
F320 0.0242(18) 0.0157(16) 0.0222(18) 0.0021(13) -0.0009(14) -0.0048(13)
F321 0.0161(17) 0.0296(18) 0.0210(18) -0.0046(13) -0.0006(14) -0.0022(13)
F322 0.0260(19) 0.0361(19) 0.0185(18) 0.0066(14) -0.0094(15) 0.0086(14)
F323 0.035(2) 0.0218(17) 0.0202(18) 0.0085(14) 0.0048(14) 0.0055(14)
F324 0.0243(18) 0.0167(16) 0.0207(17) 0.0011(12) 0.0006(14) -0.0071(13)
C31 0.014(3) 0.015(3) 0.011(3) 0.001(2) 0.003(2) 0.001(2)
C32 0.021(3) 0.011(3) 0.011(3) 0.000(2) 0.000(2) 0.001(2)
C33 0.016(3) 0.018(3) 0.013(3) 0.002(2) 0.004(2) 0.002(2)
C34 0.014(3) 0.014(3) 0.016(3) 0.000(2) 0.002(2) -0.002(2)
C35 0.019(3) 0.013(3) 0.008(3) -0.004(2) -0.001(2) 0.001(2)
C36 0.014(3) 0.015(3) 0.014(3) 0.001(2) 0.005(2) 0.000(2)
C37 0.008(3) 0.018(3) 0.012(3) 0.001(2) -0.002(2) 0.002(2)
C38 0.020(3) 0.022(3) 0.012(3) 0.000(2) -0.001(2) -0.002(2)
C39 0.012(3) 0.017(3) 0.022(3) -0.002(2) -0.004(2) 0.003(2)
C310 0.020(3) 0.033(4) 0.009(3) -0.007(3) 0.004(3) 0.004(3)
C311 0.014(3) 0.031(4) 0.018(3) 0.006(3) 0.003(3) -0.005(3)
C312 0.018(3) 0.011(3) 0.021(3) -0.003(2) 0.001(3) 0.001(2)
C313 0.017(3) 0.015(3) 0.011(3) -0.001(2) -0.001(2) -0.006(2)
C314 0.012(3) 0.015(3) 0.017(3) -0.002(2) 0.000(2) -0.001(2)
C315 0.016(3) 0.021(3) 0.031(4) 0.010(3) -0.005(3) 0.002(2)
C316 0.020(3) 0.009(3) 0.043(4) -0.005(3) 0.004(3) 0.002(2)
C317 0.019(3) 0.021(3) 0.028(4) -0.010(3) 0.002(3) 0.004(2)
C318 0.014(3) 0.020(3) 0.022(3) 0.005(3) 0.000(3) -0.005(2)
C319 0.017(3) 0.010(2) 0.002(2) -0.0016(19) 0.004(2) 0.002(2)
C320 0.022(3) 0.007(3) 0.016(3) -0.001(2) 0.007(3) 0.000(2)
C321 0.014(3) 0.020(3) 0.011(3) -0.005(2) 0.002(2) -0.004(2)
C322 0.019(3) 0.027(3) 0.013(3) -0.005(2) -0.002(3) 0.009(3)
C323 0.024(3) 0.022(3) 0.010(3) 0.007(2) 0.003(3) 0.005(3)
C324 0.018(3) 0.015(3) 0.018(3) -0.005(2) 0.003(2) -0.004(2)
B3 0.021(4) 0.011(3) 0.011(3) -0.001(2) -0.002(3) 0.002(3)
F42 0.0310(19) 0.0180(17) 0.0277(19) 0.0009(14) 0.0133(15) 0.0015(14)
F43 0.040(2) 0.029(2) 0.034(2) 0.0086(15) 0.0127(16) -0.0031(15)
F44 0.034(2) 0.049(2) 0.0193(19) 0.0027(15) 0.0128(16) -0.0093(16)
F45 0.0261(18) 0.037(2) 0.0248(19) -0.0141(15) 0.0090(15) -0.0024(15)
F46 0.0272(18) 0.0166(17) 0.0237(18) -0.0030(13) 0.0065(14) 0.0034(13)
F48 0.0232(18) 0.0257(17) 0.0178(18) -0.0026(13) -0.0006(14) 0.0020(13)
F49 0.0243(19) 0.0277(18) 0.033(2) -0.0137(15) -0.0020(15) -0.0042(14)
F410 0.039(2) 0.0180(18) 0.038(2) -0.0008(14) 0.0072(16) -0.0068(14)
F411 0.037(2) 0.0263(18) 0.0237(19) 0.0101(14) 0.0033(15) -0.0036(14)
F412 0.0326(19) 0.0208(17) 0.0150(18) 0.0016(13) -0.0022(14) -0.0030(14)
F414 0.0216(17) 0.0242(18) 0.0201(18) -0.0027(14) 0.0008(14) 0.0033(13)
F415 0.0150(17) 0.0340(19) 0.0234(18) 0.0001(14) -0.0044(14) 0.0011(14)
F416 0.031(2) 0.0328(19) 0.0230(19) -0.0047(14) -0.0035(15) -0.0102(14)
F417 0.039(2) 0.0184(17) 0.0232(18) -0.0105(14) 0.0058(15) -0.0042(14)
F418 0.0273(19) 0.0179(16) 0.0235(18) -0.0041(13) 0.0001(14) 0.0038(13)
F420 0.0230(18) 0.0241(16) 0.0117(17) 0.0034(13) 0.0009(13) 0.0033(13)
F421 0.0232(18) 0.0292(17) 0.0173(18) 0.0005(13) 0.0094(14) 0.0013(13)
F422 0.0137(17) 0.0324(18) 0.0260(19) 0.0030(14) -0.0006(14) -0.0001(13)
F423 0.0224(19) 0.058(2) 0.0191(19) 0.0154(15) -0.0029(15) 0.0057(15)
F424 0.0240(18) 0.046(2) 0.0125(17) 0.0059(14) 0.0064(14) 0.0027(14)
C41 0.014(3) 0.020(3) 0.006(3) -0.001(2) -0.006(2) 0.000(2)
C42 0.015(3) 0.023(3) 0.017(3) -0.002(3) 0.000(2) 0.006(2)
C43 0.023(3) 0.025(3) 0.013(3) 0.005(2) 0.005(3) -0.005(3)
C44 0.007(3) 0.041(4) 0.015(3) -0.005(3) 0.008(2) -0.008(3)
C45 0.015(3) 0.028(3) 0.015(3) -0.015(3) 0.002(2) -0.003(2)
C46 0.021(3) 0.026(3) 0.008(3) 0.001(2) -0.002(2) -0.001(3)
C47 0.010(3) 0.021(3) 0.010(3) 0.002(2) 0.000(2) 0.003(2)
C48 0.021(3) 0.020(3) 0.012(3) 0.001(2) 0.002(2) 0.005(2)
C49 0.013(3) 0.021(3) 0.020(3) -0.009(3) -0.004(2) 0.001(2)
C410 0.022(3) 0.013(3) 0.035(4) -0.003(3) 0.008(3) -0.003(2)
C411 0.016(3) 0.025(3) 0.015(3) 0.008(3) 0.006(2) 0.003(2)
C412 0.017(3) 0.015(3) 0.014(3) -0.002(2) 0.003(2) -0.004(2)
C413 0.017(3) 0.012(3) 0.015(3) 0.003(2) 0.002(2) -0.004(2)
C414 0.018(3) 0.017(3) 0.014(3) -0.003(2) 0.004(2) -0.004(2)
C415 0.010(3) 0.028(3) 0.023(3) 0.008(3) 0.002(3) 0.002(2)
C416 0.020(3) 0.023(3) 0.012(3) 0.002(2) -0.004(3) -0.006(2)
C417 0.034(4) 0.010(3) 0.020(3) 0.001(2) 0.012(3) -0.002(3)
C418 0.013(3) 0.017(3) 0.015(3) 0.007(2) 0.000(2) 0.002(2)
C419 0.014(3) 0.009(3) 0.013(3) 0.000(2) 0.003(2) -0.002(2)
C420 0.016(3) 0.014(3) 0.015(3) 0.004(2) -0.002(2) -0.006(2)
C421 0.017(3) 0.019(3) 0.016(3) -0.004(2) 0.008(3) -0.003(2)
C422 0.012(3) 0.017(3) 0.023(3) 0.004(2) -0.002(3) -0.001(2)
C423 0.017(3) 0.029(3) 0.015(3) 0.002(3) -0.006(3) -0.003(2)
C424 0.019(3) 0.026(3) 0.013(3) 0.001(2) 0.004(3) -0.002(2)
B4 0.023(4) 0.016(3) 0.010(3) 0.000(3) 0.002(3) -0.002(3)

loop_
_atom_site_label
_atom_site_type_symbol
_atom_site_thermal_displace_type
_atom_site_fract_x
_atom_site_fract_y
_atom_site_fract_z
_atom_site_occupancy
_atom_site_U_iso_or_equiv
Ti1 Ti Uani 0.10050(6) 0.15333(5) 0.33508(3) 1.000 0.0166(3)
C11 C Uani 0.2387(4) 0.2178(3) 0.36517(19) 1.000 0.0270(19)
C12 C Uani 0.2602(4) 0.1771(3) 0.32712(18) 1.000 0.0251(19)
C13 C Uani 0.2065(4) 0.2050(3) 0.28818(19) 1.000 0.0243(19)
C14 C Uani 0.1507(3) 0.2620(3) 0.30185(17) 1.000 0.0207(17)
C15 C Uani 0.1693(3) 0.2708(3) 0.34960(17) 1.000 0.0173(17)
C16 C Uani 0.1237(4) 0.3269(3) 0.37831(17) 1.000 0.0213(17)
C17 C Uani 0.1568(4) 0.3159(3) 0.42900(17) 1.000 0.0282(19)
C18 C Uani 0.1523(4) 0.4028(3) 0.36445(19) 1.000 0.030(2)
C19 C Uani 0.0129(3) 0.3194(3) 0.36882(17) 1.000 0.0193(17)
C110 C Uani -0.0200(3) 0.2422(3) 0.35944(17) 1.000 0.0162(17)
C111 C Uani -0.0161(3) 0.1878(3) 0.39211(17) 1.000 0.0193(17)
C112 C Uani -0.0413(3) 0.1156(3) 0.38151(18) 1.000 0.0202(17)
C113 C Uani -0.0704(3) 0.0987(3) 0.33621(17) 1.000 0.0211(17)
C114 C Uani -0.0789(3) 0.1514(3) 0.30183(18) 1.000 0.0198(17)
C115 C Uani -0.0511(3) 0.2221(3) 0.31404(17) 1.000 0.0171(17)
C116 C Uani -0.0411(4) 0.0584(3) 0.41751(17) 1.000 0.0287(19)
C117 C Uani -0.1184(4) 0.1316(3) 0.25434(16) 1.000 0.0236(17)
C118 C Uani 0.1621(4) 0.0807(3) 0.38707(18) 1.000 0.031(2)
C119 C Uani 0.1007(4) 0.0723(3) 0.28373(18) 1.000 0.029(2)
H11 H Uiso 0.26583 0.21071 0.39566 1.000 0.0323
H12 H Uiso 0.30367 0.13767 0.32792 1.000 0.0301
H13 H Uiso 0.20773 0.18834 0.25805 1.000 0.0292
H14 H Uiso 0.10713 0.29032 0.28227 1.000 0.0251
H17 H Uiso 0.14179 0.26627 0.43778 1.000 0.0422
H17' H Uiso 0.12416 0.35080 0.44664 1.000 0.0422
H17" H Uiso 0.22563 0.32377 0.43490 1.000 0.0422
H18 H Uiso 0.22138 0.40828 0.37092 1.000 0.0452
H18' H Uiso 0.12095 0.43927 0.38154 1.000 0.0452
H18" H Uiso 0.13280 0.40968 0.33198 1.000 0.0452
H19 H Uiso -0.01553 0.33791 0.39532 1.000 0.0229
H19' H Uiso -0.01052 0.35010 0.34248 1.000 0.0229
H111 H Uiso 0.00451 0.20002 0.42276 1.000 0.0228
H113 H Uiso -0.08512 0.04954 0.32834 1.000 0.0254
H115 H Uiso -0.05297 0.25813 0.29109 1.000 0.0203
H116 H Uiso 0.00839 0.06964 0.44253 1.000 0.0430
H116' H Uiso -0.02829 0.01078 0.40475 1.000 0.0430
H116" H Uiso -0.10323 0.05746 0.42874 1.000 0.0430
H117 H Uiso -0.18756 0.13800 0.25047 1.000 0.0352
H117' H Uiso -0.10306 0.08078 0.24849 1.000 0.0352
H117" H Uiso -0.09033 0.16322 0.23301 1.000 0.0352
H118 H Uiso 0.12623 0.03497 0.38535 1.000 0.0466
H118' H Uiso 0.15985 0.10313 0.41678 1.000 0.0466
H118" H Uiso 0.22836 0.07078 0.38281 1.000 0.0466
H119 H Uiso 0.16568 0.05461 0.28292 1.000 0.0429
H119' H Uiso 0.07664 0.09339 0.25430 1.000 0.0429
H119" H Uiso 0.05981 0.03168 0.29040 1.000 0.0429
Ti2 Ti Uani 0.59776(6) 0.32062(5) 0.33492(3) 1.000 0.0160(3)
C21 C Uani 0.6626(3) 0.2179(3) 0.30088(17) 1.000 0.0199(17)
C22 C Uani 0.7111(4) 0.2801(3) 0.28814(19) 1.000 0.0230(19)
C23 C Uani 0.7605(3) 0.3097(3) 0.32739(18) 1.000 0.0217(19)
C24 C Uani 0.7426(3) 0.2663(3) 0.36435(18) 1.000 0.0216(17)
C25 C Uani 0.6827(3) 0.2086(3) 0.34856(17) 1.000 0.0172(17)
C26 C Uani 0.6411(3) 0.1489(3) 0.37610(17) 1.000 0.0190(17)
C27 C Uani 0.6712(4) 0.1616(3) 0.42735(16) 1.000 0.028(2)
C28 C Uani 0.6804(4) 0.0750(3) 0.36310(18) 1.000 0.030(2)
C29 C Uani 0.5312(3) 0.1478(2) 0.36484(17) 1.000 0.0194(17)
C210 C Uani 0.4880(3) 0.2216(3) 0.35546(17) 1.000 0.0157(17)
C211 C Uani 0.4561(3) 0.2427(3) 0.31075(17) 1.000 0.0164(17)
C212 C Uani 0.4192(3) 0.3115(3) 0.30001(17) 1.000 0.0170(17)
C213 C Uani 0.4167(3) 0.3621(3) 0.33532(17) 1.000 0.0172(17)
C214 C Uani 0.4460(3) 0.3435(3) 0.38013(17) 1.000 0.0164(17)
C215 C Uani 0.4829(3) 0.2732(3) 0.38934(17) 1.000 0.0155(17)
C216 C Uani 0.3795(4) 0.3327(3) 0.25255(16) 1.000 0.0237(17)
C217 C Uani 0.4352(3) 0.3968(3) 0.41717(16) 1.000 0.0211(17)
C218 C Uani 0.5912(4) 0.4054(3) 0.28599(18) 1.000 0.0305(19)
C219 C Uani 0.6458(4) 0.3913(3) 0.38944(18) 1.000 0.0310(19)
H21 H Uiso 0.62302 0.18724 0.28093 1.000 0.0238
H22 H Uiso 0.71020 0.29859 0.25829 1.000 0.0274
H23 H Uiso 0.79956 0.35184 0.32888 1.000 0.0261
H24 H Uiso 0.76717 0.27473 0.39506 1.000 0.0262
H27 H Uiso 0.74001 0.15466 0.43427 1.000 0.0428
H27' H Uiso 0.63806 0.12684 0.44485 1.000 0.0428
H27" H Uiso 0.65455 0.21131 0.43533 1.000 0.0428
H28 H Uiso 0.66315 0.06663 0.33062 1.000 0.0452
H28' H Uiso 0.65345 0.03633 0.38024 1.000 0.0452
H28" H Uiso 0.74983 0.07495 0.37016 1.000 0.0452
H29 H Uiso 0.51403 0.11645 0.33803 1.000 0.0230
H29' H Uiso 0.50346 0.12574 0.39057 1.000 0.0230
H211 H Uiso 0.45996 0.20866 0.28702 1.000 0.0198
H213 H Uiso 0.39448 0.41006 0.32839 1.000 0.0204
H215 H Uiso 0.50515 0.26046 0.41974 1.000 0.0180
H216 H Uiso 0.31132 0.32177 0.24768 1.000 0.0353
H216' H Uiso 0.41210 0.30520 0.23083 1.000 0.0353
H216" H Uiso 0.38922 0.38491 0.24824 1.000 0.0353
H217 H Uiso 0.43910 0.44643 0.40551 1.000 0.0317
H217' H Uiso 0.48608 0.38918 0.44216 1.000 0.0317
H217" H Uiso 0.37339 0.38968 0.42808 1.000 0.0317
H218 H Uiso 0.54075 0.43970 0.29122 1.000 0.0457
H218' H Uiso 0.57757 0.38457 0.25558 1.000 0.0457
H218" H Uiso 0.65230 0.43101 0.28863 1.000 0.0457
H219 H Uiso 0.70954 0.40918 0.38582 1.000 0.0465
H219' H Uiso 0.64780 0.36483 0.41811 1.000 0.0465
H219" H Uiso 0.60204 0.43265 0.38954 1.000 0.0465
F32 F Uani 0.04189(19) 0.14948(14) 0.16990(9) 1.000 0.0204(10)
F33 F Uani -0.13405(19) 0.09252(14) 0.15955(9) 1.000 0.0234(11)
F34 F Uani -0.21420(19) 0.04576(14) 0.07722(9) 1.000 0.0211(10)
F35 F Uani -0.11076(18) 0.04858(14) 0.00593(9) 1.000 0.0218(10)
F36 F Uani 0.06404(19) 0.10156(14) 0.01492(9) 1.000 0.0209(10)
F38 F Uani 0.21813(18) 0.02373(13) 0.07282(9) 1.000 0.0186(10)
F39 F Uani 0.3241(2) -0.01526(15) 0.00886(9) 1.000 0.0275(11)
F310 F Uani 0.3968(2) 0.08858(15) -0.04355(9) 1.000 0.0306(11)
F311 F Uani 0.3707(2) 0.23132(15) -0.02527(9) 1.000 0.0271(11)
F312 F Uani 0.26977(19) 0.27194(14) 0.03994(9) 1.000 0.0218(10)
F314 F Uani 0.07804(19) 0.25806(14) 0.03000(9) 1.000 0.0228(10)
F315 F Uani 0.0285(2) 0.39749(15) 0.03543(10) 1.000 0.0327(11)
F316 F Uani 0.0549(2) 0.46963(15) 0.11574(11) 1.000 0.0419(13)
F317 F Uani 0.1381(2) 0.39873(15) 0.19118(11) 1.000 0.0357(11)
F318 F Uani 0.1934(2) 0.26232(14) 0.18686(9) 1.000 0.0214(10)
F320 F Uani 0.35219(19) 0.22748(14) 0.13675(9) 1.000 0.0210(10)
F321 F Uani 0.47780(19) 0.18127(14) 0.20480(9) 1.000 0.0225(10)
F322 F Uani 0.4410(2) 0.05995(15) 0.25244(9) 1.000 0.0279(11)
F323 F Uani 0.2753(2) -0.01553(14) 0.22850(9) 1.000 0.0256(11)
F324 F Uani 0.15015(19) 0.02910(13) 0.16137(9) 1.000 0.0208(10)
C31 C Uani 0.0648(3) 0.1265(2) 0.09353(16) 1.000 0.0132(17)
C32 C Uani 0.0078(3) 0.1231(2) 0.12826(16) 1.000 0.0145(17)
C33 C Uani -0.0831(3) 0.0949(3) 0.12415(16) 1.000 0.0155(17)
C34 C Uani -0.1245(3) 0.0705(2) 0.08219(16) 1.000 0.0147(17)
C35 C Uani -0.0718(3) 0.0728(2) 0.04663(16) 1.000 0.0136(17)
C36 C Uani 0.0199(3) 0.1004(2) 0.05269(16) 1.000 0.0141(17)
C37 C Uani 0.2352(3) 0.1499(3) 0.05956(16) 1.000 0.0129(17)
C38 C Uani 0.2543(3) 0.0776(3) 0.04888(16) 1.000 0.0183(17)
C39 C Uani 0.3081(3) 0.0557(3) 0.01562(17) 1.000 0.0175(17)
C310 C Uani 0.3467(4) 0.1081(3) -0.00980(17) 1.000 0.0205(19)
C311 C Uani 0.3320(3) 0.1798(3) -0.00052(17) 1.000 0.0209(19)
C312 C Uani 0.2787(3) 0.1989(3) 0.03346(17) 1.000 0.0168(17)
C313 C Uani 0.1430(3) 0.2528(3) 0.10717(16) 1.000 0.0146(17)
C314 C Uani 0.0967(3) 0.2916(3) 0.07064(17) 1.000 0.0148(17)
C315 C Uani 0.0682(4) 0.3630(3) 0.07257(19) 1.000 0.0233(19)
C316 C Uani 0.0820(4) 0.3999(3) 0.1136(2) 1.000 0.0240(19)
C317 C Uani 0.1249(4) 0.3642(3) 0.15093(19) 1.000 0.0227(19)
C318 C Uani 0.1536(3) 0.2926(3) 0.14718(18) 1.000 0.0189(17)
C319 C Uani 0.2416(3) 0.1334(2) 0.14629(15) 1.000 0.0094(14)
C320 C Uani 0.3295(4) 0.1668(2) 0.15877(16) 1.000 0.0146(17)
C321 C Uani 0.3955(3) 0.1442(3) 0.19350(16) 1.000 0.0150(17)
C322 C Uani 0.3780(4) 0.0831(3) 0.21796(17) 1.000 0.0200(17)
C323 C Uani 0.2937(4) 0.0459(3) 0.20642(16) 1.000 0.0186(17)
C324 C Uani 0.2298(3) 0.0715(3) 0.17071(17) 1.000 0.0169(17)
B3 B Uani 0.1709(4) 0.1662(3) 0.10168(19) 1.000 0.0147(19)
F42 F Uani 0.7079(2) 0.44521(14) 0.06657(9) 1.000 0.0248(11)
F43 F Uani 0.8099(2) 0.48127(15) 0.00045(10) 1.000 0.0337(12)
F44 F Uani 0.8944(2) 0.37495(16) -0.04582(10) 1.000 0.0333(11)
F45 F Uani 0.8785(2) 0.23354(15) -0.02079(9) 1.000 0.0288(11)
F46 F Uani 0.77600(19) 0.19622(14) 0.04396(9) 1.000 0.0222(10)
F48 F Uani 0.57913(19) 0.20643(14) 0.03305(9) 1.000 0.0225(10)
F49 F Uani 0.5267(2) 0.06847(14) 0.04261(10) 1.000 0.0288(11)
F410 F Uani 0.5599(2) 0.00063(15) 0.12473(10) 1.000 0.0315(11)
F411 F Uani 0.6460(2) 0.07619(14) 0.19689(10) 1.000 0.0290(11)
F412 F Uani 0.6986(2) 0.21239(14) 0.18929(9) 1.000 0.0232(10)
F414 F Uani 0.85456(19) 0.24477(14) 0.13587(9) 1.000 0.0221(10)
F415 F Uani 0.97643(19) 0.28990(15) 0.20624(9) 1.000 0.0247(10)
F416 F Uani 0.9367(2) 0.40916(15) 0.25453(9) 1.000 0.0295(11)
F417 F Uani 0.7715(2) 0.48487(14) 0.22888(9) 1.000 0.0267(11)
F418 F Uani 0.6510(2) 0.44219(14) 0.15951(9) 1.000 0.0232(10)
F420 F Uani 0.54471(19) 0.32555(14) 0.17034(9) 1.000 0.0197(10)
F421 F Uani 0.36795(19) 0.38085(14) 0.15970(9) 1.000 0.0227(10)
F422 F Uani 0.28268(19) 0.41744(14) 0.07623(9) 1.000 0.0243(10)
F423 F Uani 0.3799(2) 0.40357(16) 0.00365(10) 1.000 0.0336(11)
F424 F Uani 0.5577(2) 0.35643(15) 0.01250(9) 1.000 0.0272(11)
C41 C Uani 0.7333(3) 0.3188(3) 0.05846(16) 1.000 0.0139(17)
C42 C Uani 0.7482(3) 0.3904(3) 0.04490(17) 1.000 0.0185(17)
C43 C Uani 0.8013(4) 0.4102(3) 0.01137(17) 1.000 0.0201(17)
C44 C Uani 0.8437(3) 0.3582(3) -0.01145(17) 1.000 0.0205(19)
C45 C Uani 0.8343(3) 0.2861(3) 0.00080(17) 1.000 0.0193(17)
C46 C Uani 0.7809(3) 0.2685(3) 0.03442(16) 1.000 0.0187(17)
C47 C Uani 0.6460(3) 0.2174(3) 0.10941(16) 1.000 0.0138(17)
C48 C Uani 0.5988(4) 0.1757(3) 0.07459(17) 1.000 0.0177(17)
C49 C Uani 0.5703(3) 0.1046(3) 0.07816(18) 1.000 0.0185(17)
C410 C Uani 0.5862(4) 0.0709(3) 0.11969(19) 1.000 0.0230(19)
C411 C Uani 0.6309(3) 0.1074(3) 0.15577(17) 1.000 0.0183(17)
C412 C Uani 0.6581(3) 0.1795(3) 0.15021(17) 1.000 0.0152(17)
C413 C Uani 0.7425(3) 0.3382(3) 0.14455(16) 1.000 0.0147(17)
C414 C Uani 0.8299(4) 0.3045(3) 0.15862(16) 1.000 0.0162(17)
C415 C Uani 0.8944(3) 0.3271(3) 0.19380(17) 1.000 0.0203(17)
C416 C Uani 0.8753(4) 0.3875(3) 0.21827(17) 1.000 0.0188(17)
C417 C Uani 0.7921(4) 0.4245(3) 0.20601(17) 1.000 0.0206(19)
C418 C Uani 0.7301(3) 0.3998(3) 0.16969(16) 1.000 0.0151(17)
C419 C Uani 0.5644(3) 0.3411(2) 0.09263(16) 1.000 0.0119(17)
C420 C Uani 0.5091(3) 0.3477(2) 0.12799(17) 1.000 0.0153(17)
C421 C Uani 0.4170(3) 0.3741(3) 0.12365(17) 1.000 0.0168(17)
C422 C Uani 0.3730(3) 0.3940(3) 0.08181(17) 1.000 0.0177(17)
C423 C Uani 0.4231(4) 0.3863(3) 0.04505(17) 1.000 0.0210(17)
C424 C Uani 0.5158(4) 0.3619(3) 0.05126(17) 1.000 0.0192(17)
B4 B Uani 0.6715(4) 0.3041(3) 0.10144(19) 1.000 0.0163(19)

loop_
_atom_type_symbol
_atom_type_description
_atom_type_scat_dispersion_real
_atom_type_scat_dispersion_imag
_atom_type_scat_source
Ti Ti 0.2776 0.4457 'International Tables Vol C Tables 4.2.6.8 and 6.1.1.4'
F F 0.0171 0.0103 'International Tables Vol C Tables 4.2.6.8 and 6.1.1.4'
B B 0.0013 0.0007 'International Tables Vol C Tables 4.2.6.8 and 6.1.1.4'
H H 0.0000 0.0000 'International Tables Vol C Tables 4.2.6.8 and 6.1.1.4'
C C 0.0033 0.0016 'International Tables Vol C Tables 4.2.6.8 and 6.1.1.4'

loop_
_geom_angle_atom_site_label_1
_geom_angle_atom_site_label_2
_geom_angle_atom_site_label_3
_geom_angle
_geom_angle_publ_flag
C11 Ti1 C12 35.10(19) yes
C11 Ti1 C13 57.86(19) yes
C11 Ti1 C14 57.38(18) yes
C11 Ti1 C15 34.77(18) yes
C11 Ti1 C110 97.15(18) yes
C11 Ti1 C111 101.22(18) yes
C11 Ti1 C115 119.08(18) yes
C11 Ti1 C118 78.1(2) yes
C11 Ti1 C119 123.1(2) yes
C12 Ti1 C13 34.60(19) yes
C12 Ti1 C14 57.26(17) yes
C12 Ti1 C15 58.13(17) yes
C12 Ti1 C110 127.01(18) yes
C12 Ti1 C111 136.25(17) yes
C12 Ti1 C115 133.58(18) yes
C12 Ti1 C118 82.9(2) yes
C12 Ti1 C119 88.3(2) yes
C13 Ti1 C14 34.37(18) yes
C13 Ti1 C15 58.00(18) yes
C13 Ti1 C110 114.13(18) yes
C13 Ti1 C111 142.16(18) yes
C13 Ti1 C115 103.70(18) yes
C13 Ti1 C118 116.3(2) yes
C13 Ti1 C119 78.5(2) yes
C14 Ti1 C15 34.76(17) yes
C14 Ti1 C110 79.88(17) yes
C14 Ti1 C111 108.38(17) yes
C14 Ti1 C115 76.32(16) yes
C14 Ti1 C118 134.98(19) yes
C14 Ti1 C119 105.2(2) yes
C15 Ti1 C110 68.88(16) yes
C15 Ti1 C111 86.53(16) yes
C15 Ti1 C115 84.70(17) yes
C15 Ti1 C118 108.14(19) yes
C15 Ti1 C119 136.41(19) yes
C110 Ti1 C111 31.49(17) yes
C110 Ti1 C115 32.69(16) yes
C110 Ti1 C118 115.04(19) yes
C110 Ti1 C119 135.68(19) yes
C111 Ti1 C115 56.18(16) yes
C111 Ti1 C118 85.13(19) yes
C111 Ti1 C119 134.23(19) yes
C115 Ti1 C118 138.96(19) yes
C115 Ti1 C119 104.5(2) yes
C118 Ti1 C119 92.7(2) yes
C23 Ti2 C218 87.6(2) yes
C23 Ti2 C219 84.2(2) yes
C24 Ti2 C25 34.36(17) yes
C24 Ti2 C210 98.03(17) yes
C24 Ti2 C211 119.82(18) yes
C24 Ti2 C215 102.22(17) yes
C24 Ti2 C218 121.9(2) yes
C24 Ti2 C219 78.0(2) yes
C25 Ti2 C210 69.52(16) yes
C25 Ti2 C211 85.72(17) yes
C25 Ti2 C215 86.92(16) yes
C25 Ti2 C218 136.44(19) yes
C25 Ti2 C219 106.81(19) yes
C210 Ti2 C211 32.56(16) yes
C210 Ti2 C215 31.64(17) yes
C210 Ti2 C218 136.02(19) yes
C210 Ti2 C219 113.94(19) yes
C211 Ti2 C215 56.05(16) yes
C211 Ti2 C218 104.9(2) yes
C211 Ti2 C219 137.81(19) yes
C215 Ti2 C218 134.29(19) yes
C215 Ti2 C219 83.95(19) yes
C218 Ti2 C219 93.3(2) yes
C22 Ti2 C210 113.52(18) yes
C22 Ti2 C211 103.26(18) yes
C22 Ti2 C215 141.85(18) yes
C22 Ti2 C218 78.7(2) yes
C22 Ti2 C219 117.7(2) yes
C23 Ti2 C24 34.80(18) yes
C23 Ti2 C25 57.63(17) yes
C23 Ti2 C210 127.13(18) yes
C23 Ti2 C211 133.31(18) yes
C23 Ti2 C215 136.99(17) yes
C21 Ti2 C215 107.79(17) yes
C21 Ti2 C218 106.0(2) yes
C21 Ti2 C219 134.92(19) yes
C22 Ti2 C23 34.37(19) yes
C22 Ti2 C24 57.48(19) yes
C22 Ti2 C25 57.78(18) yes
C21 Ti2 C210 79.21(17) yes
C21 Ti2 C211 76.21(16) yes
C21 Ti2 C24 57.11(17) yes
C21 Ti2 C22 34.51(18) yes
C21 Ti2 C23 57.14(17) yes
C21 Ti2 C25 34.68(17) yes
Ti1 C11 C12 71.6(3) yes
Ti1 C11 C15 73.3(3) yes
C12 C11 C15 108.0(5) no
Ti1 C12 C11 73.3(3) yes
C11 C12 C13 108.6(5) no
Ti1 C12 C13 73.7(3) yes
Ti1 C13 C14 73.0(3) yes
C12 C13 C14 107.5(5) no
Ti1 C13 C12 71.7(3) yes
C13 C14 C15 109.5(4) no
Ti1 C14 C13 72.6(3) yes
Ti1 C14 C15 73.0(3) yes
Ti1 C15 C11 71.9(3) yes
Ti1 C15 C14 72.2(3) yes
Ti1 C15 C16 121.3(3) yes
C11 C15 C14 106.5(4) no
C11 C15 C16 127.0(5) no
C14 C15 C16 126.5(4) no
C18 C16 C19 109.0(4) no
C15 C16 C17 111.1(4) no
C17 C16 C19 110.1(4) no
C17 C16 C18 109.1(4) no
C15 C16 C18 108.7(4) no
C15 C16 C19 108.8(4) no
C16 C19 C110 113.3(4) no
Ti1 C110 C111 76.5(3) yes
Ti1 C110 C19 117.1(3) yes
C19 C110 C115 118.3(5) no
Ti1 C110 C115 72.6(3) yes
C19 C110 C111 124.2(5) no
C111 C110 C115 117.4(5) no
C110 C111 C112 122.5(5) no
Ti1 C111 C110 72.0(3) yes
Ti1 C111 C112 77.7(3) yes
C12 C11 H11 126.00 no
C15 C11 H11 126.00 no
Ti1 C11 H11 121.00 no
C111 C112 C116 121.7(5) no
C13 C12 H12 126.00 no
C111 C112 C113 117.7(5) no
C113 C112 C116 120.6(5) no
C11 C12 H12 126.00 no
Ti1 C12 H12 119.00 no
C12 C13 H13 126.00 no
C14 C13 H13 126.00 no
C112 C113 C114 122.7(5) no
Ti1 C13 H13 121.00 no
C15 C14 H14 125.00 no
C115 C114 C117 122.2(5) no
C13 C14 H14 125.00 no
Ti1 C14 H14 121.00 no
C113 C114 C115 117.2(5) no
C113 C114 C117 120.6(5) no
Ti1 C115 C110 74.8(3) yes
Ti1 C115 C114 78.5(3) yes
C110 C115 C114 122.4(5) no
C16 C17 H17' 109.00 no
C16 C17 H17 110.00 no
H17 C17 H17' 110.00 no
H17 C17 H17" 109.00 no
C16 C17 H17" 109.00 no
H17' C17 H17" 109.00 no
C16 C18 H18' 109.00 no
C16 C18 H18" 109.00 no
C16 C18 H18 109.00 no
H18 C18 H18" 110.00 no
H18' C18 H18" 109.00 no
H18 C18 H18' 109.00 no
C110 C19 H19' 109.00 no
H19 C19 H19' 108.00 no
C16 C19 H19 109.00 no
C16 C19 H19' 109.00 no
C110 C19 H19 109.00 no
Ti1 C111 H111 123.00 no
C110 C111 H111 119.00 no
C112 C111 H111 119.00 no
C114 C113 H113 119.00 no
C112 C113 H113 119.00 no
Ti1 C115 H115 119.00 no
C110 C115 H115 119.00 no
C114 C115 H115 119.00 no
H116' C116 H116 109.00 no
C112 C116 H116" 109.00 no
H116" C116 H116 109.00 no
C112 C116 H116' 109.00 no
C112 C116 H116 109.00 no
H116' C116 H116" 110.00 no
C114 C117 H117 109.00 no
C114 C117 H117" 109.00 no
C114 C117 H117' 109.00 no
H117" C117 H117 109.00 no
H117' C117 H117" 109.00 no
H117' C117 H117 110.00 no
H118' C118 H118" 109.00 no
Ti1 C118 H118' 109.00 no
Ti1 C118 H118" 109.00 no
Ti1 C118 H118 109.00 no
H118' C118 H118 109.00 no
H118" C118 H118 109.00 no
H119" C119 H119 109.00 no
Ti1 C119 H119' 109.00 no
Ti1 C119 H119" 109.00 no
Ti1 C119 H119 109.00 no
H119' C119 H119" 109.00 no
H119' C119 H119 109.00 no
Ti2 C21 C22 72.4(3) yes
Ti2 C21 C25 73.2(3) yes
C22 C21 C25 108.8(5) no
Ti2 C22 C21 73.1(3) yes
Ti2 C22 C23 72.1(3) yes
C21 C22 C23 107.6(5) no
Ti2 C23 C22 73.6(3) yes
Ti2 C23 C24 72.6(3) yes
C22 C23 C24 108.3(5) no
Ti2 C24 C23 72.6(3) yes
Ti2 C24 C25 74.4(3) yes
C23 C24 C25 109.1(5) no
Ti2 C25 C21 72.1(3) yes
Ti2 C25 C24 71.2(3) yes
Ti2 C25 C26 119.2(3) yes
C21 C25 C24 106.4(5) no
C21 C25 C26 125.3(4) no
C24 C25 C26 128.3(5) no
C25 C26 C27 110.0(4) no
C25 C26 C28 108.9(4) no
C25 C26 C29 109.7(4) no
C27 C26 C28 108.5(4) no
C27 C26 C29 111.2(4) no
C28 C26 C29 108.6(4) no
C26 C29 C210 113.8(4) no
C25 C21 H21 126.00 no
Ti2 C21 H21 120.00 no
C22 C21 H21 126.00 no
Ti2 C22 H22 120.00 no
C21 C22 H22 126.00 no
C23 C22 H22 126.00 no
Ti2 C23 H23 120.00 no
C22 C23 H23 126.00 no
C24 C23 H23 126.00 no
C25 C24 H24 125.00 no
Ti2 C24 H24 119.00 no
C23 C24 H24 125.00 no
C26 C27 H27" 109.00 no
H27 C27 H27' 109.00 no
C26 C27 H27' 109.00 no
C26 C27 H27 109.00 no
H27 C27 H27" 109.00 no
H27' C27 H27" 109.00 no
H28 C28 H28" 109.00 no
C26 C28 H28" 109.00 no
H28 C28 H28' 110.00 no
C26 C28 H28 109.00 no
C26 C28 H28' 109.00 no
H28' C28 H28" 109.00 no
C26 C29 H29 109.00 no
C26 C29 H29' 109.00 no
H29 C29 H29' 108.00 no
C210 C29 H29' 109.00 no
C210 C29 H29 109.00 no
Ti2 C210 C215 76.9(3) yes
Ti2 C210 C211 73.0(3) yes
Ti2 C210 C29 116.6(3) yes
C29 C210 C215 122.5(4) no
C211 C210 C215 117.3(5) no
C29 C210 C211 120.1(5) no
C210 C211 C212 122.4(5) no
Ti2 C211 C210 74.5(3) yes
Ti2 C211 C212 79.1(3) yes
C211 C212 C213 118.2(5) no
C213 C212 C216 119.3(5) no
C211 C212 C216 122.5(5) no
C212 C213 C214 121.5(5) no
C215 C214 C217 121.8(4) no
C213 C214 C215 118.2(5) no
C213 C214 C217 120.0(5) no
C210 C215 C214 122.3(5) no
Ti2 C215 C214 79.4(3) yes
Ti2 C215 C210 71.5(3) yes
C36 C31 B3 126.1(4) yes
C32 C31 C36 113.0(4) no
C32 C31 B3 120.6(4) yes
C31 C32 C33 125.0(4) no
F32 C32 C31 119.2(4) yes
F32 C32 C33 115.9(4) yes
F33 C33 C32 121.8(4) yes
F33 C33 C34 119.0(4) yes
C32 C33 C34 119.2(4) no
F34 C34 C33 119.9(4) yes
F34 C34 C35 121.7(4) yes
C33 C34 C35 118.4(4) no
C34 C35 C36 120.2(4) no
F35 C35 C34 119.0(4) yes
F35 C35 C36 120.9(4) yes
C31 C36 C35 124.2(4) no
F36 C36 C31 120.9(4) yes
F36 C36 C35 114.8(4) yes
C312 C37 B3 129.0(5) yes
C38 C37 C312 112.2(4) no
C38 C37 B3 118.7(4) yes
F38 C38 C37 118.5(4) yes
F38 C38 C39 116.2(5) yes
C37 C38 C39 125.3(5) no
F39 C39 C38 120.6(5) yes
F39 C39 C310 120.7(4) yes
C38 C39 C310 118.8(5) no
Ti2 C211 H211 118.00 no
C210 C211 H211 119.00 no
C212 C211 H211 119.00 no
C214 C213 H213 119.00 no
C212 C213 H213 119.00 no
Ti2 C215 H215 121.00 no
C210 C215 H215 119.00 no
C214 C215 H215 119.00 no
H216' C216 H216 109.00 no
H216" C216 H216 109.00 no
C212 C216 H216" 110.00 no
C212 C216 H216 109.00 no
C212 C216 H216' 109.00 no
H216' C216 H216" 109.00 no
C214 C217 H217' 109.00 no
C214 C217 H217" 109.00 no
H217" C217 H217 109.00 no
C214 C217 H217 109.00 no
H217' C217 H217" 109.00 no
H217' C217 H217 109.00 no
Ti2 C218 H218' 109.00 no
Ti2 C218 H218" 109.00 no
Ti2 C218 H218 109.00 no
H218" C218 H218 109.00 no
H218' C218 H218" 109.00 no
H218' C218 H218 109.00 no
Ti2 C219 H219 110.00 no
H219' C219 H219" 109.00 no
H219' C219 H219 110.00 no
H219" C219 H219 109.00 no
Ti2 C219 H219' 110.00 no
Ti2 C219 H219" 109.00 no
C46 C41 B4 128.6(5) yes
C42 C41 C46 112.1(4) no
C42 C41 B4 119.2(4) yes
F42 C42 C41 118.2(4) yes
F42 C42 C43 116.7(5) yes
C41 C42 C43 125.1(5) no
F43 C43 C42 120.3(5) yes
C42 C43 C44 119.7(5) no
F43 C43 C44 120.1(5) yes
F44 C44 C45 119.5(4) yes
C43 C44 C45 118.7(5) no
F44 C44 C43 121.8(5) yes
C44 C45 C46 120.0(5) no
F45 C45 C44 119.5(4) yes
F45 C45 C46 120.6(5) yes
F46 C46 C45 115.5(4) yes
F46 C46 C41 120.0(4) yes
C41 C46 C45 124.5(5) no
C48 C47 C412 111.7(5) no
C48 C47 B4 121.1(4) yes
C412 C47 B4 126.9(4) yes
F48 C48 C49 115.9(4) yes
C47 C48 C49 125.7(5) no
F48 C48 C47 118.4(5) yes
F49 C49 C48 121.5(5) yes
F49 C49 C410 119.8(5) yes
C48 C49 C410 118.7(5) no
F310 C310 C39 120.3(5) yes
F310 C310 C311 120.9(5) yes
C39 C310 C311 118.8(5) no
C310 C311 C312 120.3(5) no
F311 C311 C310 118.8(4) yes
F311 C311 C312 121.0(5) yes
F312 C312 C37 120.4(4) yes
F312 C312 C311 115.0(4) yes
C37 C312 C311 124.6(5) no
C314 C313 C318 112.9(5) no
C318 C313 B3 126.1(4) yes
C314 C313 B3 120.7(4) yes
F314 C314 C315 116.4(4) yes
C313 C314 C315 124.6(5) no
F314 C314 C313 119.0(5) yes
C314 C315 C316 119.5(5) no
F315 C315 C314 120.9(5) yes
F315 C315 C316 119.7(5) yes
F316 C316 C317 121.4(5) yes
F316 C316 C315 119.9(5) yes
C315 C316 C317 118.7(5) no
C316 C317 C318 119.7(5) no
F317 C317 C316 119.7(5) yes
F317 C317 C318 120.6(5) yes
F318 C318 C313 121.1(5) yes
F318 C318 C317 114.3(5) yes
C313 C318 C317 124.5(5) no
C324 C319 B3 128.2(4) yes
C320 C319 C324 112.7(4) no
C320 C319 B3 118.7(4) yes
F320 C320 C321 115.8(4) yes
C319 C320 C321 124.8(4) no
F320 C320 C319 119.4(4) yes
F321 C321 C320 121.4(4) yes
F321 C321 C322 118.9(4) yes
C320 C321 C322 119.7(5) no
C321 C322 C323 118.6(5) no
F322 C322 C321 121.1(5) yes
F322 C322 C323 120.4(5) yes
F323 C323 C322 120.4(5) yes
F323 C323 C324 120.6(5) yes
C322 C323 C324 118.9(5) no
C319 C324 C323 125.1(5) no
F324 C324 C319 121.0(4) yes
F324 C324 C323 113.9(4) yes
F410 C410 C49 120.7(5) yes
F410 C410 C411 119.4(5) yes
C49 C410 C411 119.9(5) no
F411 C411 C410 121.1(5) yes
C410 C411 C412 119.0(5) no
F411 C411 C412 119.9(4) yes
F412 C412 C47 120.9(5) yes
F412 C412 C411 114.2(4) yes
C47 C412 C411 124.9(5) no
C414 C413 C418 111.6(4) no
C414 C413 B4 119.7(4) yes
C418 C413 B4 128.7(4) yes
C413 C414 C415 125.3(5) no
F414 C414 C415 116.0(5) yes
F414 C414 C413 118.7(4) yes
F415 C415 C414 121.6(5) yes
F415 C415 C416 118.7(4) yes
C414 C415 C416 119.7(5) no
F416 C416 C415 120.6(5) yes
C415 C416 C417 118.6(5) no
F416 C416 C417 120.8(5) yes
F417 C417 C416 120.3(5) yes
F417 C417 C418 120.5(5) yes
C416 C417 C418 119.2(5) no
F418 C418 C413 120.2(4) yes
F418 C418 C417 114.2(4) yes
C413 C418 C417 125.6(5) no
C420 C419 B4 120.5(4) yes
C424 C419 B4 126.8(4) yes
C420 C419 C424 112.5(4) no
C419 C420 C421 124.9(5) no
F420 C420 C421 115.4(4) yes
F420 C420 C419 119.7(4) yes
F421 C421 C422 118.3(4) yes
C420 C421 C422 119.7(4) no
F421 C421 C420 121.9(4) yes
F422 C422 C423 120.7(4) yes
C421 C422 C423 118.1(4) no
F422 C422 C421 121.2(4) yes
F423 C423 C422 118.7(5) yes
C422 C423 C424 120.1(5) no
F423 C423 C424 121.2(5) yes
F424 C424 C419 120.6(5) yes
C419 C424 C423 124.7(5) no
F424 C424 C423 114.7(4) yes
C31 B3 C313 102.4(4) yes
C31 B3 C319 113.6(4) yes
C37 B3 C319 101.7(4) yes
C313 B3 C319 113.3(4) yes
C37 B3 C313 114.0(4) yes
C31 B3 C37 112.4(4) yes
C41 B4 C47 114.3(4) yes
C41 B4 C413 102.0(4) yes
C41 B4 C419 111.9(4) yes
C47 B4 C413 112.1(4) yes
C47 B4 C419 101.9(4) yes
C413 B4 C419 115.2(4) yes

loop_
_geom_bond_atom_site_label_1
_geom_bond_atom_site_label_2
_geom_bond_distance
_geom_bond_publ_flag
Ti1 C11 2.369(6) yes
Ti1 C12 2.346(6) yes
Ti1 C13 2.372(6) yes
Ti1 C14 2.376(5) yes
Ti1 C15 2.386(5) yes
Ti1 C110 2.533(5) yes
Ti1 C111 2.590(5) yes
Ti1 C115 2.505(5) yes
Ti1 C118 2.146(6) yes
Ti1 C119 2.134(6) yes
Ti2 C22 2.372(6) yes
Ti2 C23 2.353(4) yes
Ti2 C24 2.353(5) yes
Ti2 C25 2.394(5) yes
Ti2 C210 2.518(5) yes
Ti2 C211 2.499(5) yes
Ti2 C215 2.586(5) yes
Ti2 C218 2.127(6) yes
Ti2 C219 2.124(6) yes
Ti2 C21 2.380(5) yes
F32 C32 1.363(5) yes
F33 C33 1.350(5) yes
F34 C34 1.341(5) yes
F35 C35 1.344(5) yes
F36 C36 1.353(5) yes
F38 C38 1.357(6) yes
F39 C39 1.343(6) yes
F42 C42 1.359(6) yes
F43 C43 1.355(6) yes
F44 C44 1.356(6) yes
F45 C45 1.356(6) yes
F46 C46 1.362(6) yes
F48 C48 1.357(6) yes
F49 C49 1.335(6) yes
F310 C310 1.349(6) yes
F311 C311 1.356(6) yes
F312 C312 1.364(6) yes
F314 C314 1.355(6) yes
F315 C315 1.337(6) yes
F316 C316 1.342(6) yes
F317 C317 1.348(6) yes
F318 C318 1.363(6) yes
F320 C320 1.352(5) yes
F321 C321 1.357(5) yes
F322 C322 1.344(6) yes
F323 C323 1.348(6) yes
F324 C324 1.372(5) yes
F410 C410 1.358(6) yes
F411 C411 1.345(6) yes
F412 C412 1.372(6) yes
F414 C414 1.358(6) yes
F415 C415 1.360(5) yes
F416 C416 1.360(6) yes
F417 C417 1.352(6) yes
F418 C418 1.368(5) yes
F420 C420 1.361(6) yes
F421 C421 1.354(5) yes
F422 C422 1.341(5) yes
F423 C423 1.345(6) yes
F424 C424 1.365(6) yes
C11 C12 1.422(8) no
C11 C15 1.421(8) no
C12 C13 1.403(8) no
C13 C14 1.403(8) no
C14 C15 1.423(7) no
C15 C16 1.532(7) no
C16 C17 1.537(7) no
C16 C19 1.567(7) no
C16 C18 1.524(8) no
C19 C110 1.509(8) no
C110 C111 1.391(7) no
C110 C115 1.418(7) no
C111 C112 1.400(8) no
C11 H11 0.9500 no
C12 H12 0.9500 no
C112 C116 1.501(8) no
C112 C113 1.396(7) no
C13 H13 0.9500 no
C113 C114 1.403(8) no
C14 H14 0.9500 no
C114 C115 1.393(8) no
C114 C117 1.500(7) no
C17 H17 0.9800 no
C17 H17' 0.9800 no
C17 H17" 0.9800 no
C18 H18" 0.9800 no
C18 H18 0.9800 no
C18 H18' 0.9800 no
C19 H19' 0.9900 no
C19 H19 0.9900 no
C111 H111 0.9500 no
C113 H113 0.9500 no
C115 H115 0.9500 no
C116 H116 0.9800 no
C116 H116" 0.9800 no
C116 H116' 0.9800 no
C117 H117" 0.9800 no
C117 H117' 0.9800 no
C117 H117 0.9800 no
C118 H118' 0.9800 no
C118 H118" 0.9800 no
C118 H118 0.9800 no
C119 H119 0.9800 no
C119 H119' 0.9800 no
C119 H119" 0.9800 no
C21 C22 1.410(8) no
C21 C25 1.423(7) no
C22 C23 1.396(8) no
C23 C24 1.407(8) no
C24 C25 1.403(7) no
C25 C26 1.531(7) no
C26 C27 1.550(7) no
C26 C28 1.536(8) no
C26 C29 1.552(6) no
C29 C210 1.500(7) no
C21 H21 0.9500 no
C22 H22 0.9500 no
C23 H23 0.9500 no
C24 H24 0.9500 no
C27 H27 0.9800 no
C27 H27" 0.9800 no
C27 H27' 0.9800 no
C28 H28' 0.9800 no
C28 H28" 0.9800 no
C28 H28 0.9800 no
C29 H29 0.9900 no
C29 H29' 0.9900 no
C210 C211 1.406(7) no
C210 C215 1.393(7) no
C211 C212 1.390(8) no
C212 C216 1.506(7) no
C212 C213 1.407(7) no
C213 C214 1.390(7) no
C214 C215 1.408(8) no
C214 C217 1.497(7) no
C31 B3 1.662(7) yes
C31 C36 1.386(6) no
C31 C32 1.390(6) no
C32 C33 1.380(6) no
C33 C34 1.387(7) no
C34 C35 1.370(6) no
C35 C36 1.386(6) no
C37 C38 1.400(8) no
C37 C312 1.383(7) no
C37 B3 1.666(7) yes
C38 C39 1.382(7) no
C39 C310 1.379(7) no
C211 H211 0.9500 no
C213 H213 0.9500 no
C215 H215 0.9500 no
C216 H216 0.9800 no
C216 H216" 0.9800 no
C216 H216' 0.9800 no
C217 H217' 0.9800 no
C217 H217" 0.9800 no
C217 H217 0.9800 no
C218 H218' 0.9800 no
C218 H218 0.9800 no
C218 H218" 0.9800 no
C219 H219 0.9800 no
C219 H219" 0.9800 no
C219 H219' 0.9800 no
C41 B4 1.660(7) yes
C41 C42 1.400(8) no
C41 C46 1.393(7) no
C42 C43 1.371(7) no
C43 C44 1.355(7) no
C44 C45 1.385(8) no
C45 C46 1.366(7) no
C47 B4 1.657(8) yes
C47 C48 1.392(7) no
C47 C412 1.392(7) no
C48 C49 1.376(8) no
C49 C410 1.376(8) no
C310 C311 1.368(8) no
C311 C312 1.381(7) no
C313 C314 1.395(7) no
C313 B3 1.653(8) yes
C313 C318 1.390(7) no
C314 C315 1.376(8) no
C315 C316 1.390(8) no
C316 C317 1.367(8) no
C317 C318 1.386(8) no
C319 C320 1.397(7) no
C319 C324 1.371(7) no
C319 B3 1.674(7) yes
C320 C321 1.370(7) no
C321 C322 1.377(8) no
C322 C323 1.383(8) no
C323 C324 1.391(7) no
C410 C411 1.355(8) no
C411 C412 1.396(8) no
C413 C414 1.402(7) no
C413 C418 1.380(7) no
C413 B4 1.653(7) yes
C414 C415 1.367(7) no
C415 C416 1.373(8) no
C416 C417 1.371(8) no
C417 C418 1.383(7) no
C419 C420 1.393(7) no
C419 C424 1.389(7) no
C419 B4 1.654(7) yes
C420 C421 1.384(6) no
C421 C422 1.372(7) no
C422 C423 1.383(7) no
C423 C424 1.379(8) no

loop_
_geom_contact_atom_site_label_1
_geom_contact_atom_site_label_2
_geom_contact_distance
_geom_contact_site_symmetry_2
_geom_contact_publ_flag
Ti1 H119' 2.6300 . no
Ti1 H119" 2.6300 . no
Ti1 H113 3.2400 . no
Ti1 H119 2.6300 . no
Ti2 H219' 2.6200 . no
Ti2 H219" 2.6200 . no
Ti2 H27" 3.6100 . no
Ti2 H213 3.3000 . no
Ti2 H219 2.6200 . no
F32 F415 2.990(4) 1_455 no
F32 C313 3.132(6) . no
F32 F318 2.983(4) . no
F32 C318 3.185(6) . no
F32 F33 2.687(4) . no
F32 C319 3.014(5) . no
F32 F324 2.722(4) . no
F32 C324 3.022(5) . no
F33 F32 2.687(4) . no
F33 C411 3.331(5) 1_455 no
F33 C412 3.333(5) 1_455 no
F33 F34 2.711(4) . no
F33 F414 2.885(4) 1_455 no
F33 C117 2.894(6) . no
F34 F46 2.935(4) 1_455 no
F34 F35 2.725(4) . no
F34 F39 2.885(4) 3_555 no
F34 F33 2.711(4) . no
F34 C49 3.243(5) 1_455 no
F34 C219 3.122(6) 2_545 no
F34 C410 3.271(6) 1_455 no
F35 F39 3.063(4) 3_555 no
F35 F36 2.922(4) 3_555 no
F35 C217 2.973(5) 4_454 no
F35 F38 2.949(4) 3_555 no
F35 F34 2.725(4) . no
F35 F36 2.645(4) . no
F36 C38 2.795(5) . no
F36 F38 2.976(4) . no
F36 F35 2.645(4) . no
F36 F314 2.914(4) . no
F36 C37 2.765(5) . no
F36 F35 2.922(4) 3_555 no
F36 C217 3.239(5) 4_454 no
F38 C217 3.227(6) 2_545 no
F38 C18 3.309(6) 2_545 no
F38 C319 2.963(5) . no
F38 C31 3.000(5) . no
F38 F39 2.665(4) . no
F38 C324 3.028(6) . no
F38 F36 2.976(4) . no
F38 F35 2.949(4) 3_555 no
F38 F324 2.918(4) . no
F38 C36 3.134(5) . no
F39 F34 2.885(4) 3_555 no
F39 F38 2.665(4) . no
F39 F49 2.928(4) 3_655 no
F39 F35 3.063(4) 3_555 no
F39 F310 2.745(4) . no
F42 C413 3.036(6) . no
F42 C116 3.228(6) 2_555 no
F42 C418 3.159(6) . no
F42 F424 2.990(4) . no
F42 F43 2.666(4) . no
F42 F418 2.976(4) . no
F42 C424 3.108(6) . no
F42 C419 2.965(5) . no
F43 F422 3.108(4) 3_665 no
F43 F42 2.666(4) . no
F43 F44 2.749(4) . no
F44 F43 2.749(4) . no
F44 F315 2.915(4) 1_655 no
F44 F45 2.721(4) . no
F45 C215 3.216(6) 4_554 no
F45 F44 2.721(4) . no
F45 F46 2.643(4) . no
F45 C217 3.188(6) 4_554 no
F45 F314 3.071(4) 1_655 no
F46 C34 2.868(5) 1_655 no
F46 C47 2.869(5) . no
F46 F48 2.775(4) . no
F46 F414 2.961(4) . no
F46 C35 3.124(5) 1_655 no
F46 C48 2.801(6) . no
F46 F45 2.643(4) . no
F46 F34 2.935(4) 1_655 no
F48 C41 3.034(6) . no
F48 C46 3.074(5) . no
F48 F424 2.832(4) . no
F48 F46 2.775(4) . no
F48 C424 3.063(6) . no
F48 C419 3.067(5) . no
F48 F49 2.667(4) . no
F49 C39 3.112(5) . no
F49 F310 2.990(4) . no
F49 F39 2.928(4) 3_655 no
F49 C310 2.914(6) . no
F49 F310 3.082(4) 3_655 no
F49 F410 2.733(4) . no
F49 F48 2.667(4) . no
F32 H119' 2.7000 . no
F32 H117" 2.8200 . no
F33 H117" 2.5500 . no
F33 H117' 2.6400 . no
F34 H219" 2.7300 2_545 no
F34 H219 2.7400 2_545 no
F35 H217' 2.7300 4_454 no
F35 H217" 2.5700 4_454 no
F36 H217' 2.3100 4_454 no
F38 H217 2.7800 2_545 no
F38 H18 2.7700 2_545 no
F38 H217" 2.7800 2_545 no
F39 H17' 2.8500 2_545 no
F42 H116" 2.5500 2_555 no
F44 H29' 2.5900 4_554 no
F44 H11 2.8400 4_554 no
F45 H17" 2.6100 4_554 no
F45 H215 2.6700 4_554 no
F45 H217" 2.7200 4_554 no
F310 F410 3.045(4) 3_655 no
F310 F49 2.990(4) . no
F310 F311 2.714(4) . no
F310 F49 3.082(4) 3_655 no
F310 F39 2.745(4) . no
F311 F312 2.657(4) . no
F311 F310 2.714(4) . no
F312 C422 2.877(6) . no
F312 C423 3.014(6) . no
F312 F320 3.083(4) . no
F312 C314 2.745(5) . no
F312 F314 2.709(4) . no
F312 F311 2.657(4) . no
F312 C313 2.871(5) . no
F312 F422 2.881(4) . no
F314 F312 2.709(4) . no
F314 C36 3.109(5) . no
F314 C312 3.035(5) . no
F314 F315 2.667(4) . no
F314 F36 2.914(4) . no
F314 F45 3.071(4) 1_455 no
F314 C37 3.034(6) . no
F314 C31 3.090(5) . no
F315 F314 2.667(4) . no
F315 F44 2.915(4) 1_455 no
F315 C44 2.903(5) 1_455 no
F315 C43 3.220(6) 1_455 no
F315 F316 2.719(4) . no
F316 F315 2.719(4) . no
F316 F317 2.735(4) . no
F317 F323 2.997(4) 2_555 no
F317 F318 2.635(4) . no
F317 F316 2.735(4) . no
F317 F415 3.115(4) 1_455 no
F318 C216 3.344(6) . no
F318 C13 3.179(6) . no
F318 F32 2.983(4) . no
F318 C320 2.811(6) . no
F318 F320 2.920(4) . no
F318 C319 2.783(5) . no
F318 F317 2.635(4) . no
F320 C37 3.020(6) . no
F320 C420 3.168(5) . no
F320 C312 3.166(6) . no
F320 C313 3.023(5) . no
F320 F312 3.083(4) . no
F320 C318 3.109(5) . no
F320 F318 2.920(4) . no
F320 F321 2.665(4) . no
F320 C421 2.889(6) . no
F320 F421 2.902(4) . no
F321 F411 3.099(4) . no
F321 C411 3.076(5) . no
F321 F322 2.727(4) . no
F321 F320 2.665(4) . no
F321 C412 3.193(5) . no
F321 F420 3.037(4) . no
F322 F321 2.727(4) . no
F322 F323 2.745(4) . no
F323 F317 2.997(4) 2_545 no
F323 F322 2.745(4) . no
F323 F324 2.634(4) . no
F324 C31 2.854(5) . no
F324 F323 2.634(4) . no
F324 F32 2.722(4) . no
F324 F38 2.918(4) . no
F324 C213 3.217(6) 2_545 no
F324 C32 2.745(5) . no
F410 F310 3.045(4) 3_655 no
F410 F411 2.718(4) . no
F310 H19 2.6900 4_554 no
F410 F49 2.733(4) . no
F411 F321 3.099(4) . no
F411 F412 2.630(4) . no
F311 H24 2.6300 4_454 no
F411 F417 2.903(4) 2_645 no
F411 F410 2.718(4) . no
F412 F414 2.939(4) . no
F412 F411 2.630(4) . no
F412 C22 3.180(6) . no
F412 C414 2.754(6) . no
F412 F420 3.016(4) . no
F412 C413 2.777(6) . no
F414 F46 2.961(4) . no
F414 F33 2.885(4) 1_655 no
F414 C33 2.927(6) 1_655 no
F414 C46 3.102(5) . no
F414 F415 2.677(4) . no
F414 C47 3.006(5) . no
F414 C412 3.109(5) . no
F414 F412 2.939(4) . no
F414 C41 3.023(6) . no
F414 C32 3.145(5) 1_655 no
F415 C318 3.239(5) 1_655 no
F415 F416 2.718(4) . no
F415 F32 2.990(4) 1_655 no
F415 C317 3.140(6) 1_655 no
F415 F317 3.115(4) 1_655 no
F415 F414 2.677(4) . no
F416 F417 2.750(4) . no
F416 F415 2.718(4) . no
F417 C28 3.342(6) 2_655 no
F417 F416 2.750(4) . no
F417 F411 2.903(4) 2_655 no
F417 F418 2.632(4) . no
F318 H13 2.5000 . no
F418 C420 2.734(5) . no
F418 F42 2.976(4) . no
F318 H216 2.5500 . no
F418 C113 3.103(6) 2_555 no
F418 F417 2.632(4) . no
F418 C419 2.884(5) . no
F418 F420 2.662(4) . no
F420 C418 2.963(5) . no
F420 C412 3.222(6) . no
F420 F412 3.016(4) . no
F420 C47 3.153(6) . no
F420 F421 2.686(4) . no
F420 F418 2.662(4) . no
F420 C413 3.006(5) . no
F420 F321 3.037(4) . no
F321 H21 2.8700 . no
F321 H216' 2.6100 . no
F421 F420 2.686(4) . no
F421 F320 2.902(4) . no
F421 C216 2.888(6) . no
F421 F422 2.710(4) . no
F321 H211 2.5400 . no
F422 F421 2.710(4) . no
F422 C315 3.189(6) . no
F422 F423 2.714(4) . no
F422 C118 3.255(6) 2_555 no
F322 H29 2.8300 . no
F422 F43 3.108(4) 3_665 no
F422 F312 2.881(4) . no
F422 C316 3.196(6) . no
F323 H18" 2.7200 2_545 no
F423 C116 3.004(6) 4_554 no
F423 F422 2.714(4) . no
F423 F424 2.647(4) . no
F323 H119 2.7100 . no
F424 C41 2.776(5) . no
F324 H217 2.6900 2_545 no
F424 F48 2.832(4) . no
F424 F42 2.990(4) . no
F424 F423 2.647(4) . no
F324 H213 2.3100 2_545 no
F424 C42 2.823(5) . no
F410 H18' 2.7900 2_545 no
F412 H117 2.6600 1_655 no
F412 H22 2.5800 . no
F415 H14 2.7400 1_655 no
F415 H117" 2.6700 1_655 no
F415 H115 2.6700 1_655 no
F416 H19' 2.8500 1_655 no
F417 H28 2.5800 2_655 no
F417 H218" 2.7800 . no
F418 H113 2.2300 2_555 no
F418 H116' 2.7300 2_555 no
F420 H216' 2.7800 . no
F420 H218' 2.7500 . no
F421 H216' 2.5500 . no
F421 H216" 2.6200 . no
F422 H118 2.7000 2_555 no
F423 H116 2.7700 4_554 no
F423 H116" 2.3800 4_554 no
F424 H116 2.5100 4_554 no
C11 C215 3.594(7) . no
C11 C13 2.293(8) . no
C11 C14 2.278(8) . no
C11 C210 3.581(7) . no
C11 C16 2.643(8) . no
C11 C118 2.851(8) . no
C12 C212 3.504(8) . no
C12 C118 2.978(8) . no
C12 C211 3.120(7) . no
C12 C15 2.299(8) . no
C12 C14 2.263(7) . no
C12 C119 3.125(8) . no
C12 C210 3.337(7) . no
C13 C15 2.307(8) . no
C13 F318 3.179(6) . no
C13 C11 2.293(8) . no
C13 C211 3.586(7) . no
C13 C119 2.857(8) . no
C13 C212 3.575(7) . no
C14 C115 3.018(6) . no
C14 C19 3.141(7) . no
C14 C110 3.154(6) . no
C14 C11 2.278(8) . no
C14 C12 2.263(7) . no
C14 C16 2.639(7) . no
C14 C119 3.585(8) . no
C15 C110 2.785(6) . no
C15 C13 2.307(8) . no
C15 C111 3.414(7) . no
C15 C115 3.296(6) . no
C15 C12 2.299(8) . no
C15 C19 2.520(6) . no
C17 C111 3.477(7) . no
C18 C323 3.515(8) 2_555 no
C18 F38 3.309(6) 2_555 no
C21 C23 2.264(7) . no
C21 C210 3.124(6) . no
C21 C26 2.624(7) . no
C21 C211 3.012(6) . no
C21 C24 2.262(7) . no
C21 C29 3.103(7) . no
C22 C115 3.528(7) 1_655 no
C22 F412 3.180(6) . no
C22 C25 2.303(8) . no
C22 C24 2.272(8) . no
C22 C218 2.858(8) . no
C23 C25 2.288(7) . no
C23 C219 3.008(7) . no
C23 C21 2.264(7) . no
C23 C218 3.105(7) . no
C23 C115 3.185(7) 1_655 no
C23 C110 3.376(6) 1_655 no
C24 C219 2.823(8) . no
C24 C22 2.272(8) . no
C24 C26 2.640(7) . no
C24 C110 3.415(6) 1_655 no
C24 C21 2.262(7) . no
C24 C115 3.540(6) 1_655 no
C25 C215 3.428(6) . no
C25 C22 2.303(8) . no
C25 C23 2.288(7) . no
C25 C210 2.803(6) . no
C25 C211 3.329(6) . no
C25 C29 2.520(6) . no
C27 C215 3.444(7) . no
C28 C417 3.498(8) 2_645 no
C28 F417 3.342(6) 2_645 no
C31 F324 2.854(5) . no
C31 F314 3.090(5) . no
C31 F38 3.000(5) . no
C32 C324 3.379(6) . no
C32 F414 3.145(5) 1_455 no
C32 F324 2.745(5) . no
C33 F414 2.927(6) 1_455 no
C34 F46 2.868(5) 1_455 no
C34 C219 3.423(7) 2_545 no
C35 F46 3.124(5) 1_455 no
C36 F314 3.109(5) . no
C36 C38 3.364(6) . no
C36 F38 3.134(5) . no
C37 F36 2.765(5) . no
C37 F314 3.034(6) . no
C37 F320 3.020(6) . no
C38 C36 3.364(6) . no
C38 F36 2.795(5) . no
C39 F49 3.112(5) . no
C41 F424 2.776(5) . no
C41 F48 3.034(6) . no
C41 F414 3.023(6) . no
C42 F424 2.823(5) . no
C42 C424 3.364(7) . no
C43 F315 3.220(6) 1_655 no
C44 F315 2.903(5) 1_655 no
C46 F48 3.074(5) . no
C46 F414 3.102(5) . no
C46 C48 3.430(7) . no
C47 F420 3.153(6) . no
C47 F46 2.869(5) . no
C47 F414 3.006(5) . no
C48 C46 3.430(7) . no
C48 F46 2.801(6) . no
C49 F34 3.243(5) 1_655 no
C110 C23 3.376(6) 1_455 no
C110 C16 2.570(7) . no
C110 C14 3.154(6) . no
C110 C15 2.785(6) . no
C110 C24 3.415(6) 1_455 no
C110 C114 2.464(7) . no
C110 C112 2.446(8) . no
C111 C114 2.806(7) . no
C111 C16 3.291(8) . no
C111 C15 3.414(7) . no
C11 H118" 2.7600 . no
C111 C17 3.477(7) . no
C111 C19 2.563(8) . no
C111 C115 2.400(7) . no
C11 H12 2.1200 . no
C11 H118' 2.9100 . no
C11 H17 2.8400 . no
C11 H17" 2.8700 . no
C111 C118 3.220(7) . no
C12 H119 2.8600 . no
C12 H13 2.1100 . no
C12 H11 2.1200 . no
C12 H118" 2.6400 . no
C113 C119 3.081(7) . no
C13 H216 2.9500 . no
C13 H12 2.1000 . no
C113 F418 3.103(6) 2_545 no
C13 H119' 2.8600 . no
C113 C118 3.468(7) . no
C13 H119 2.8200 . no
C13 H14 2.1000 . no
C14 H18" 2.8800 . no
C14 H13 2.1100 . no
C14 H115 2.8700 . no
C115 C15 3.296(6) . no
C115 C14 3.018(6) . no
C115 C22 3.528(7) 1_455 no
C15 H11 2.1200 . no
C115 C23 3.185(7) 1_455 no
C115 C19 2.513(7) . no
C115 C112 2.796(8) . no
C15 H14 2.1200 . no
C115 C16 3.513(7) . no
C115 C111 2.400(7) . no
C115 C24 3.540(6) 1_455 no
C116 F423 3.004(6) 4_455 no
C116 F42 3.228(6) 2_545 no
C116 C118 3.151(8) . no
C117 F33 2.894(6) . no
C117 C119 3.305(8) . no
C17 H111 3.0200 . no
C17 H11 2.7400 . no
C118 C12 2.978(8) . no
C118 C113 3.468(7) . no
C118 C11 2.851(8) . no
C118 C116 3.151(8) . no
C118 C119 3.096(8) . no
C118 C112 2.938(7) . no
C118 F422 3.255(6) 2_545 no
C118 C111 3.220(7) . no
C119 C118 3.096(8) . no
C119 C12 3.125(8) . no
C119 C117 3.305(8) . no
C119 C13 2.857(8) . no
C119 C14 3.585(8) . no
C119 C113 3.081(7) . no
C119 C114 3.037(7) . no
C19 H14 3.0900 . no
C21 H211 2.8600 . no
C21 H28 2.9200 . no
C21 H22 2.1100 . no
C22 H218' 2.7800 . no
C22 H21 2.1100 . no
C22 H218" 2.9000 . no
C22 H23 2.1000 . no
C23 H219 2.6800 . no
C23 H218" 2.8700 . no
C23 H22 2.1000 . no
C23 H24 2.1100 . no
C24 H219' 2.8600 . no
C24 H27 2.9300 . no
C24 H219 2.7600 . no
C24 H27" 2.7700 . no
C24 H23 2.1100 . no
C25 H24 2.1000 . no
C25 H21 2.1200 . no
C27 H215 2.9600 . no
C27 H24 2.7200 . no
C29 H21 3.0400 . no
C33 H219" 3.0200 2_545 no
C34 H219" 2.6800 2_545 no
C45 H17" 3.0900 4_554 no
C210 C26 2.558(7) . no
C210 C12 3.337(7) . no
C210 C25 2.803(6) . no
C210 C212 2.451(7) . no
C110 H17 3.0900 . no
C210 C214 2.454(8) . no
C210 C11 3.581(7) . no
C110 H111 2.0300 . no
C110 H115 2.0500 . no
C210 C21 3.124(6) . no
C211 C214 2.791(7) . no
C211 C13 3.586(7) . no
C211 C29 2.519(7) . no
C211 C215 2.390(7) . no
C111 H118' 2.9500 . no
C211 C21 3.012(6) . no
C111 H17 2.8600 . no
C211 C25 3.329(6) . no
C211 C12 3.120(7) . no
C211 C26 3.517(7) . no
C212 C12 3.504(8) . no
C112 H28" 3.0300 1_455 no
C112 H118 2.7900 . no
C112 H118' 2.9200 . no
C212 C13 3.575(7) . no
C113 H119" 2.7200 . no
C213 F324 3.217(6) 2_555 no
C213 C218 3.131(7) . no
C113 H28" 2.8900 1_455 no
C213 C219 3.484(7) . no
C114 H119' 2.9600 . no
C114 H119" 3.0000 . no
C215 C219 3.169(7) . no
C215 C211 2.390(7) . no
C215 C29 2.537(7) . no
C215 C212 2.791(7) . no
C215 F45 3.216(6) 4_455 no
C215 C25 3.428(6) . no
C215 C11 3.594(7) . no
C115 H14 2.8300 . no
C215 C26 3.259(7) . no
C215 C27 3.444(7) . no
C116 H118' 2.9700 . no
C216 C218 3.323(8) . no
C216 F318 3.344(6) . no
C116 H118 2.7000 . no
C216 F421 2.888(6) . no
C217 F45 3.188(6) 4_455 no
C117 H119' 2.8500 . no
C217 F38 3.227(6) 2_555 no
C217 C219 3.195(7) . no
C217 F35 2.973(5) 4_555 no
C217 F36 3.239(5) 4_555 no
C218 C219 3.092(8) . no
C218 C216 3.323(8) . no
C218 C213 3.131(7) . no
C218 C22 2.858(8) . no
C118 H12 3.0200 . no
C218 C23 3.105(7) . no
C118 H116 2.9000 . no
C118 H116' 3.0900 . no
C118 H11 2.8000 . no
C218 C212 3.057(7) . no
C219 C218 3.092(8) . no
C219 C217 3.195(7) . no
C219 C24 2.823(8) . no
C219 C34 3.423(7) 2_555 no
C219 F34 3.122(6) 2_555 no
C119 H118 3.0800 . no
C119 H117' 2.9500 . no
C219 C215 3.169(7) . no
C219 C23 3.008(7) . no
C219 C214 2.945(7) . no
C119 H13 2.7800 . no
C219 C213 3.484(7) . no
C210 H215 2.0300 . no
C210 H12 3.0600 . no
C210 H211 2.0400 . no
C310 F49 2.914(6) . no
C211 H21 2.8200 . no
C211 H12 2.9900 . no
C212 H218' 3.0500 . no
C212 H218 2.9500 . no
C312 C314 3.389(7) . no
C312 F320 3.166(6) . no
C312 F314 3.035(5) . no
C313 F312 2.871(5) . no
C313 F32 3.132(6) . no
C213 H218 2.7200 . no
C313 F320 3.023(5) . no
C214 H219' 2.9700 . no
C214 H219" 2.7400 . no
C314 F312 2.745(5) . no
C314 C312 3.389(7) . no
C315 F422 3.189(6) . no
C215 H27" 2.8700 . no
C215 H219' 2.9200 . no
C316 F422 3.196(6) . no
C216 H218' 2.9600 . no
C217 H219" 2.6800 . no
C317 F415 3.140(6) 1_455 no
C217 H219' 3.0700 . no
C318 C320 3.386(7) . no
C218 H216" 2.9700 . no
C318 F32 3.185(6) . no
C218 H22 2.7800 . no
C318 F415 3.239(5) 1_455 no
C318 F320 3.109(5) . no
C219 H217' 2.9100 . no
C319 F38 2.963(5) . no
C219 H24 2.7400 . no
C319 F318 2.783(5) . no
C219 H23 3.0800 . no
C319 F32 3.014(5) . no
C320 C318 3.386(7) . no
C320 F318 2.811(6) . no
C323 C18 3.515(8) 2_545 no
C324 C32 3.379(6) . no
C324 F32 3.022(5) . no
C324 F38 3.028(6) . no
C410 F34 3.271(6) 1_655 no
C411 F33 3.331(5) 1_655 no
C411 F321 3.076(5) . no
C412 F321 3.193(5) . no
C412 F420 3.222(6) . no
C412 F33 3.333(5) 1_655 no
C412 F414 3.109(5) . no
C412 C414 3.334(7) . no
C413 F420 3.006(5) . no
C413 F42 3.036(6) . no
C413 F412 2.777(6) . no
C414 F412 2.754(6) . no
C414 C412 3.334(7) . no
C417 C28 3.498(8) 2_655 no
C418 F420 2.963(5) . no
C418 C420 3.363(6) . no
C418 F42 3.159(6) . no
C419 F418 2.884(5) . no
C419 F42 2.965(5) . no
C419 F48 3.067(5) . no
C420 C418 3.363(6) . no
C420 F418 2.734(5) . no
C420 F320 3.168(5) . no
C321 H211 3.0600 . no
C421 F320 2.889(6) . no
C422 F312 2.877(6) . no
C323 H18" 2.9900 2_545 no
C323 H119 3.0900 . no
C423 F312 3.014(6) . no
C424 F42 3.108(6) . no
C424 F48 3.063(6) . no
C424 C42 3.364(7) . no
C417 H22 3.0900 . no
C417 H28 2.9300 2_655 no
C421 H118 3.0200 2_555 no
C422 H118 2.7700 2_555 no
C422 H116' 3.0600 2_555 no
C423 H116' 3.0200 2_555 no
C424 H116' 3.0300 2_555 no
H116' C422 3.0600 2_545 no
H116' C423 3.0200 2_545 no
H116' C118 3.0900 . no
H116' H113 2.4200 . no
H116' F418 2.7300 2_545 no
H116' C424 3.0300 2_545 no
H116' H118 2.3700 . no
H116" H28" 2.5700 1_455 no
H116" F42 2.5500 2_545 no
H116" F423 2.3800 4_455 no
H117' H119' 2.5400 . no
H117' C119 2.9500 . no
H117' H113 2.4300 . no
H117' F33 2.6400 . no
H117" F33 2.5500 . no
H117" F415 2.6700 1_455 no
H117" H115 2.4700 . no
H117" F32 2.8200 . no
H118' H116 2.4500 . no
H118' C116 2.9700 . no
H118' C112 2.9200 . no
H118" H12 2.4000 . no
H119' Ti1 2.6300 . no
H119' H13 2.5400 . no
H119' C13 2.8600 . no
H119' F32 2.7000 . no
H119' H117' 2.5400 . no
H119' C117 2.8500 . no
H119' C114 2.9600 . no
H119" C113 2.7200 . no
H119" C114 3.0000 . no
H119" H113 2.4900 . no
H119" Ti1 2.6300 . no
H216' H211 2.4800 . no
H216' F421 2.5500 . no
H216' F321 2.6100 . no
H216' F420 2.7800 . no
H216" C218 2.9700 . no
H216" F421 2.6200 . no
H216" H218 2.5700 . no
H216" H213 2.4200 . no
H11 H17" 2.4800 . no
H11 F44 2.8400 4_455 no
H11 H17 2.5000 . no
H11 C17 2.7400 . no
H217' H215 2.4800 . no
H217' F35 2.7300 4_555 no
H217' F36 2.3100 4_555 no
H217' C219 2.9100 . no
H217' H219" 2.5400 . no
H217' H219' 2.5200 . no
H12 C210 3.0600 . no
H12 C211 2.9900 . no
H12 H118" 2.4000 . no
H217" H17" 2.4500 . no
H217" H18 2.6000 . no
H217" F45 2.7200 4_455 no
H217" F35 2.5700 4_555 no
H217" F38 2.7800 2_555 no
H13 F318 2.5000 . no
H13 H119' 2.5400 . no
H218' C212 3.0500 . no
H218' H22 2.4500 . no
H218' F420 2.7500 . no
H218' C216 2.9600 . no
H14 F415 2.7400 1_455 no
H14 H115 2.3900 . no
H14 C19 3.0900 . no
H218" F417 2.7800 . no
H219' C215 2.9200 . no
H219' H24 2.5200 . no
H219' C217 3.0700 . no
H219' H217' 2.5200 . no
H219' C214 2.9700 . no
H219' Ti2 2.6200 . no
H219' C24 2.8600 . no
H219" C33 3.0200 2_555 no
H219" H217 2.4300 . no
H219" F34 2.7300 2_555 no
H219" H217' 2.5400 . no
H219" Ti2 2.6200 . no
H219" C34 2.6800 2_555 no
H219" C217 2.6800 . no
H219" C214 2.7400 . no
H17 C110 3.0900 . no
H17 H11 2.5000 . no
H17 C11 2.8400 . no
H17 H111 2.2900 . no
H17 C111 2.8600 . no
H17' H19 2.3600 . no
H17' F39 2.8500 2_555 no
H17' H18' 2.5300 . no
H17" H217" 2.4500 . no
H17" C11 2.8700 . no
H17" H11 2.4800 . no
H17" H18 2.4500 . no
H17" F45 2.6100 4_455 no
H17" C45 3.0900 4_455 no
H18 F38 2.7700 2_555 no
H18 H17" 2.4500 . no
H18 H217" 2.6000 . no
H18' H17' 2.5300 . no
H18' F410 2.7900 2_555 no
H18" H19' 2.3600 . no
H18" F323 2.7200 2_555 no
H18" C323 2.9900 2_555 no
H18" C14 2.8800 . no
H19 H17' 2.3600 . no
H19 F310 2.6900 4_455 no
H19' F416 2.8500 1_455 no
H19' H18" 2.3600 . no
H19' H115 2.3100 . no
H21 F321 2.8700 . no
H21 H211 2.3700 . no
H21 C29 3.0400 . no
H22 H218' 2.4500 . no
H22 C417 3.0900 . no
H22 F412 2.5800 . no
H23 H219 2.4800 . no
H24 C27 2.7200 . no
H24 H27" 2.4100 . no
H24 H27 2.5500 . no
H24 F311 2.6300 4_555 no
H24 H219' 2.5200 . no
H27 H24 2.5500 . no
H27 C24 2.9300 . no
H27 H28" 2.4200 . no
H27' H28' 2.5700 . no
H27' H29' 2.3400 . no
H27" C215 2.8700 . no
H27" H24 2.4100 . no
H27" H215 2.3000 . no
H27" C24 2.7700 . no
H27" Ti2 3.6100 . no
H28 H29 2.3400 . no
H28 C21 2.9200 . no
H28 C417 2.9300 2_645 no
H28 F417 2.5800 2_645 no
H28' H27' 2.5700 . no
H28" C113 2.8900 1_655 no
H28" H116" 2.5700 1_655 no
H28" H27 2.4200 . no
H28" C112 3.0300 1_655 no
H29 F322 2.8300 . no
H29 H28 2.3400 . no
H29 H211 2.3400 . no
H29' F44 2.5900 4_455 no
H29' H27' 2.3400 . no
H111 H17 2.2900 . no
H111 H116 2.4700 . no
H111 C17 3.0200 . no
H113 H119" 2.4900 . no
H113 H117' 2.4300 . no
H113 Ti1 3.2400 . no
H113 H116' 2.4200 . no
H113 F418 2.2300 2_545 no
H115 H14 2.3900 . no
H115 H117" 2.4700 . no
H115 H19' 2.3100 . no
H115 F415 2.6700 1_455 no
H116 H118' 2.4500 . no
H116 C118 2.9000 . no
H116 F423 2.7700 4_455 no
H116 H111 2.4700 . no
H116 F424 2.5100 4_455 no
H117 F412 2.6600 1_455 no
H118 H116' 2.3700 . no
H118 F422 2.7000 2_545 no
H118 C116 2.7000 . no
H118 C112 2.7900 . no
H118 C421 3.0200 2_545 no
H118 C422 2.7700 2_545 no
H119 C323 3.0900 . no
H119 C13 2.8200 . no
H119 C12 2.8600 . no
H119 Ti1 2.6300 . no
H119 F323 2.7100 . no
H211 F321 2.5400 . no
H211 C321 3.0600 . no
H211 H216' 2.4800 . no
H211 H21 2.3700 . no
H211 H29 2.3400 . no
H213 H217 2.4000 . no
H213 Ti2 3.3000 . no
H213 H218 2.5300 . no
H213 F324 2.3100 2_555 no
H213 H216" 2.4200 . no
H215 C27 2.9600 . no
H215 F45 2.6700 4_455 no
H215 H217' 2.4800 . no
H215 H27" 2.3000 . no
H216 F318 2.5500 . no
H216 C13 2.9500 . no
H217 H219" 2.4300 . no
H217 H213 2.4000 . no
H217 F38 2.7800 2_555 no
H217 F324 2.6900 2_555 no
H218 H213 2.5300 . no
H218 C212 2.9500 . no
H218 H216" 2.5700 . no
H218 C213 2.7200 . no
H219 H23 2.4800 . no
H219 F34 2.7400 2_555 no
H219 C24 2.7600 . no
H219 C23 2.6800 . no
H219 Ti2 2.6200 . no

loop_
_geom_hbond_atom_site_label_D
_geom_hbond_atom_site_label_H
_geom_hbond_atom_site_label_A
_geom_hbond_distance_DH
_geom_hbond_distance_HA
_geom_hbond_distance_DA
_geom_hbond_angle_DHA
_geom_hbond_site_symmetry_A
_geom_hbond_publ_flag
C116 H116" F423 0.9800 2.3800 3.004(6) 121.00 4_455 yes
C216 H216' F421 0.9800 2.5500 2.888(6) 100.00 . yes
C217 H217' F36 0.9800 2.3100 3.239(5) 157.00 4_555 yes
C13 H13 F318 0.9500 2.5000 3.179(6) 128.00 . yes
C113 H113 F418 0.9500 2.2300 3.103(6) 152.00 2_545 yes
C116 H116 F424 0.9800 2.5100 3.381(6) 148.00 4_455 yes
C211 H211 F321 0.9500 2.5400 3.400(6) 150.00 . yes
C213 H213 F324 0.9500 2.3100 3.217(6) 160.00 2_555 yes

loop_
_geom_torsion_atom_site_label_1
_geom_torsion_atom_site_label_2
_geom_torsion_atom_site_label_3
_geom_torsion_atom_site_label_4
_geom_torsion
_geom_torsion_publ_flag
C12 Ti1 C11 C15 116.1(5) no
C13 Ti1 C11 C12 -37.2(3) no
C13 Ti1 C11 C15 78.9(3) no
C14 Ti1 C11 C12 -78.1(3) no
C14 Ti1 C11 C15 38.0(3) no
C15 Ti1 C11 C12 -116.1(5) no
C110 Ti1 C11 C12 -151.2(3) no
C110 Ti1 C11 C15 -35.2(3) no
C111 Ti1 C11 C12 177.1(3) no
C111 Ti1 C11 C15 -66.8(3) no
C115 Ti1 C11 C12 -125.5(3) no
C115 Ti1 C11 C15 -9.4(4) no
C118 Ti1 C11 C12 94.6(3) no
C118 Ti1 C11 C15 -149.3(3) no
C119 Ti1 C11 C12 9.2(4) no
C119 Ti1 C11 C15 125.3(3) no
C11 Ti1 C12 C13 -115.7(5) no
C13 Ti1 C12 C11 115.7(5) no
C14 Ti1 C12 C11 78.5(3) no
C14 Ti1 C12 C13 -37.2(3) no
C15 Ti1 C12 C11 37.1(3) no
C15 Ti1 C12 C13 -78.6(3) no
C110 Ti1 C12 C11 36.7(4) no
C110 Ti1 C12 C13 -79.0(4) no
C111 Ti1 C12 C11 -4.1(4) no
C111 Ti1 C12 C13 -119.8(3) no
C115 Ti1 C12 C11 79.2(4) no
C115 Ti1 C12 C13 -36.5(4) no
C118 Ti1 C12 C11 -79.4(3) no
C118 Ti1 C12 C13 164.9(3) no
C119 Ti1 C12 C11 -172.3(3) no
C119 Ti1 C12 C13 72.0(3) no
C11 Ti1 C13 C12 37.7(3) no
C11 Ti1 C13 C14 -77.9(3) no
C12 Ti1 C13 C14 -115.7(5) no
C14 Ti1 C13 C12 115.7(5) no
C15 Ti1 C13 C12 79.0(3) no
C15 Ti1 C13 C14 -36.6(3) no
C110 Ti1 C13 C12 120.8(3) no
C110 Ti1 C13 C14 5.2(4) no
C111 Ti1 C13 C12 102.0(4) no
C111 Ti1 C13 C14 -13.7(5) no
C115 Ti1 C13 C12 153.7(3) no
C115 Ti1 C13 C14 38.0(3) no
C118 Ti1 C13 C12 -16.8(4) no
C118 Ti1 C13 C14 -132.4(3) no
C119 Ti1 C13 C12 -104.0(3) no
C119 Ti1 C13 C14 140.3(3) no
C11 Ti1 C14 C13 79.5(3) no
C11 Ti1 C14 C15 -38.0(3) no
C12 Ti1 C14 C13 37.5(3) no
C12 Ti1 C14 C15 -80.0(3) no
C13 Ti1 C14 C15 -117.4(4) no
C15 Ti1 C14 C13 117.4(4) no
C110 Ti1 C14 C13 -175.2(3) no
C110 Ti1 C14 C15 67.4(3) no
C111 Ti1 C14 C13 171.2(3) no
C111 Ti1 C14 C15 53.8(3) no
C115 Ti1 C14 C13 -142.0(3) no
C115 Ti1 C14 C15 100.6(3) no
C118 Ti1 C14 C13 69.4(4) no
C118 Ti1 C14 C15 -48.1(4) no
C119 Ti1 C14 C13 -40.4(3) no
C119 Ti1 C14 C15 -157.8(3) no
C11 Ti1 C15 C14 114.7(4) no
C11 Ti1 C15 C16 -122.9(5) no
C12 Ti1 C15 C11 -37.5(3) no
C12 Ti1 C15 C14 77.2(3) no
C12 Ti1 C15 C16 -160.3(5) no
C13 Ti1 C15 C11 -78.5(3) no
C13 Ti1 C15 C14 36.2(3) no
C13 Ti1 C15 C16 158.7(5) no
C14 Ti1 C15 C11 -114.7(4) no
C14 Ti1 C15 C16 122.4(5) no
C110 Ti1 C15 C11 142.2(3) no
C110 Ti1 C15 C14 -103.1(3) no
C110 Ti1 C15 C16 19.4(4) no
C111 Ti1 C15 C11 115.4(3) no
C111 Ti1 C15 C14 -129.9(3) no
C111 Ti1 C15 C16 -7.5(4) no
C115 Ti1 C15 C11 171.7(3) no
C115 Ti1 C15 C14 -73.6(3) no
C115 Ti1 C15 C16 48.9(4) no
C118 Ti1 C15 C11 31.7(3) no
C118 Ti1 C15 C14 146.4(3) no
C118 Ti1 C15 C16 -91.2(4) no
C119 Ti1 C15 C11 -82.8(4) no
C119 Ti1 C15 C14 31.9(4) no
C119 Ti1 C15 C16 154.3(4) no
C11 Ti1 C110 C19 21.9(4) no
C11 Ti1 C110 C111 -99.8(3) no
C11 Ti1 C110 C115 135.4(3) no
C12 Ti1 C110 C19 1.7(5) no
C12 Ti1 C110 C111 -120.1(3) no
C12 Ti1 C110 C115 115.1(3) no
C13 Ti1 C110 C19 -36.0(4) no
C13 Ti1 C110 C111 -157.7(3) no
C13 Ti1 C110 C115 77.4(3) no
C14 Ti1 C110 C19 -33.0(4) no
C14 Ti1 C110 C111 -154.8(3) no
C14 Ti1 C110 C115 80.4(3) no
C15 Ti1 C110 C19 1.3(3) no
C15 Ti1 C110 C111 -120.4(3) no
C15 Ti1 C110 C115 114.7(3) no
C111 Ti1 C110 C19 121.8(5) no
C111 Ti1 C110 C115 -124.8(4) no
C115 Ti1 C110 C19 -113.4(5) no
C115 Ti1 C110 C111 124.8(4) no
C118 Ti1 C110 C19 102.2(4) no
C118 Ti1 C110 C111 -19.6(3) no
C118 Ti1 C110 C115 -144.4(3) no
C119 Ti1 C110 C19 -134.4(4) no
C119 Ti1 C110 C111 103.9(4) no
C119 Ti1 C110 C115 -21.0(4) no
C11 Ti1 C111 C110 85.4(3) no
C11 Ti1 C111 C112 -144.2(3) no
C12 Ti1 C111 C110 87.8(4) no
C12 Ti1 C111 C112 -141.8(3) no
C13 Ti1 C111 C110 34.3(4) no
C13 Ti1 C111 C112 164.8(3) no
C14 Ti1 C111 C110 26.3(3) no
C14 Ti1 C111 C112 156.7(3) no
C15 Ti1 C111 C110 53.7(3) no
C15 Ti1 C111 C112 -175.9(3) no
C110 Ti1 C111 C112 130.4(4) no
C115 Ti1 C111 C110 -32.3(3) no
C115 Ti1 C111 C112 98.2(3) no
C118 Ti1 C111 C110 162.2(3) no
C118 Ti1 C111 C112 -67.3(3) no
C119 Ti1 C111 C110 -108.8(4) no
C119 Ti1 C111 C112 21.6(4) no
C11 Ti1 C115 C110 -52.9(3) no
C11 Ti1 C115 C114 178.6(3) no
C12 Ti1 C115 C110 -93.2(3) no
C12 Ti1 C115 C114 138.3(3) no
C13 Ti1 C115 C110 -113.5(3) no
C13 Ti1 C115 C114 118.0(3) no
C14 Ti1 C115 C110 -92.6(3) no
C14 Ti1 C115 C114 138.9(3) no
C15 Ti1 C115 C110 -58.3(3) no
C15 Ti1 C115 C114 173.2(3) no
C110 Ti1 C115 C114 -128.5(4) no
C111 Ti1 C115 C110 31.1(3) no
C111 Ti1 C115 C114 -97.5(3) no
C118 Ti1 C115 C110 53.4(4) no
C118 Ti1 C115 C114 -75.1(4) no
C119 Ti1 C115 C110 165.0(3) no
C119 Ti1 C115 C114 36.5(3) no
C23 Ti2 C25 C26 161.3(4) no
C24 Ti2 C25 C21 -115.0(4) no
C24 Ti2 C25 C26 124.0(5) no
C210 Ti2 C25 C21 100.9(3) no
C210 Ti2 C25 C24 -144.1(3) no
C210 Ti2 C25 C26 -20.1(3) no
C211 Ti2 C25 C21 71.8(3) no
C211 Ti2 C25 C24 -173.2(3) no
C211 Ti2 C25 C26 -49.2(4) no
C215 Ti2 C25 C21 128.0(3) no
C215 Ti2 C25 C24 -117.0(3) no
C215 Ti2 C25 C26 7.0(4) no
C218 Ti2 C25 C21 -35.4(4) no
C218 Ti2 C25 C24 79.7(4) no
C218 Ti2 C25 C26 -156.3(4) no
C219 Ti2 C25 C21 -149.3(3) no
C219 Ti2 C25 C24 -34.3(3) no
C219 Ti2 C25 C26 89.7(4) no
C21 Ti2 C210 C29 34.4(4) no
C21 Ti2 C210 C211 -81.2(3) no
C21 Ti2 C210 C215 154.5(3) no
C22 Ti2 C210 C29 38.2(4) no
C22 Ti2 C210 C211 -77.5(3) no
C22 Ti2 C210 C215 158.2(3) no
C23 Ti2 C210 C29 1.3(5) no
C23 Ti2 C210 C211 -114.4(3) no
C23 Ti2 C210 C215 121.3(3) no
C24 Ti2 C210 C29 -19.7(4) no
C24 Ti2 C210 C211 -135.4(3) no
C24 Ti2 C210 C215 100.3(3) no
C25 Ti2 C210 C29 -0.2(3) no
C25 Ti2 C210 C211 -115.9(3) no
C25 Ti2 C210 C215 119.8(3) no
C211 Ti2 C210 C29 115.7(5) no
C211 Ti2 C210 C215 -124.3(4) no
C215 Ti2 C210 C29 -120.0(5) no
C215 Ti2 C210 C211 124.3(4) no
C218 Ti2 C210 C29 136.4(4) no
C218 Ti2 C210 C211 20.7(4) no
C218 Ti2 C210 C215 -103.6(4) no
C219 Ti2 C210 C29 -100.1(4) no
C219 Ti2 C210 C211 144.2(3) no
C219 Ti2 C210 C215 19.9(3) no
C21 Ti2 C211 C210 91.5(3) no
C21 Ti2 C211 C212 -140.2(3) no
C22 Ti2 C211 C210 113.1(3) no
C22 Ti2 C211 C212 -118.5(3) no
C23 Ti2 C211 C210 93.7(3) no
C23 Ti2 C211 C212 -137.9(3) no
C24 Ti2 C211 C210 53.2(3) no
C24 Ti2 C211 C212 -178.4(3) no
C25 Ti2 C211 C210 57.7(3) no
C25 Ti2 C211 C212 -174.0(3) no
C210 Ti2 C211 C212 128.3(4) no
C215 Ti2 C211 C210 -31.5(3) no
C215 Ti2 C211 C212 96.8(3) no
C22 Ti2 C21 C25 116.6(4) no
C23 Ti2 C21 C22 -37.4(3) no
C23 Ti2 C21 C25 79.3(3) no
C24 Ti2 C21 C22 -79.1(3) no
C24 Ti2 C21 C25 37.5(3) no
C25 Ti2 C21 C22 -116.6(4) no
C210 Ti2 C21 C22 173.9(3) no
C210 Ti2 C21 C25 -69.5(3) no
C211 Ti2 C21 C22 140.7(3) no
C211 Ti2 C21 C25 -102.7(3) no
C215 Ti2 C21 C22 -172.4(3) no
C215 Ti2 C21 C25 -55.7(3) no
C218 Ti2 C21 C22 38.9(3) no
C218 Ti2 C21 C25 155.5(3) no
C219 Ti2 C21 C22 -72.9(4) no
C219 Ti2 C21 C25 43.7(4) no
C21 Ti2 C22 C23 -115.5(5) no
C23 Ti2 C22 C21 115.5(5) no
C24 Ti2 C22 C21 77.9(3) no
C24 Ti2 C22 C23 -37.5(3) no
C25 Ti2 C22 C21 37.0(3) no
C25 Ti2 C22 C23 -78.5(3) no
C210 Ti2 C22 C21 -6.5(4) no
C210 Ti2 C22 C23 -122.0(3) no
C211 Ti2 C22 C21 -39.2(3) no
C211 Ti2 C22 C23 -154.7(3) no
C215 Ti2 C22 C21 11.8(5) no
C215 Ti2 C22 C23 -103.6(4) no
C218 Ti2 C22 C21 -142.0(3) no
C218 Ti2 C22 C23 102.5(3) no
C219 Ti2 C22 C21 130.2(3) no
C219 Ti2 C22 C23 14.7(4) no
C21 Ti2 C23 C22 37.5(3) no
C21 Ti2 C23 C24 -78.3(3) no
C22 Ti2 C23 C24 -115.8(5) no
C24 Ti2 C23 C22 115.8(5) no
C25 Ti2 C23 C22 79.0(3) no
C25 Ti2 C23 C24 -36.8(3) no
C210 Ti2 C23 C22 77.3(4) no
C210 Ti2 C23 C24 -38.5(4) no
C211 Ti2 C23 C22 34.9(4) no
C211 Ti2 C23 C24 -80.9(4) no
C215 Ti2 C23 C22 118.4(3) no
C215 Ti2 C23 C24 2.6(4) no
C218 Ti2 C23 C22 -73.3(3) no
C218 Ti2 C23 C24 170.9(3) no
C219 Ti2 C23 C22 -166.9(3) no
C219 Ti2 C23 C24 77.3(3) no
C21 Ti2 C24 C23 78.4(3) no
C21 Ti2 C24 C25 -37.9(3) no
C22 Ti2 C24 C23 37.1(3) no
C22 Ti2 C24 C25 -79.2(3) no
C23 Ti2 C24 C25 -116.3(4) no
C25 Ti2 C24 C23 116.3(4) no
C210 Ti2 C24 C23 149.9(3) no
C210 Ti2 C24 C25 33.7(3) no
C211 Ti2 C24 C23 124.1(3) no
C211 Ti2 C24 C25 7.9(4) no
C215 Ti2 C24 C23 -178.2(3) no
C215 Ti2 C24 C25 65.5(3) no
C218 Ti2 C24 C23 -10.8(4) no
C218 Ti2 C24 C25 -127.0(3) no
C219 Ti2 C24 C23 -97.2(3) no
C219 Ti2 C24 C25 146.6(3) no
C21 Ti2 C25 C24 115.0(4) no
C21 Ti2 C25 C26 -121.0(5) no
C22 Ti2 C25 C21 -36.8(3) no
C22 Ti2 C25 C24 78.2(3) no
C22 Ti2 C25 C26 -157.8(4) no
C23 Ti2 C25 C21 -77.7(3) no
C23 Ti2 C25 C24 37.3(3) no
C22 Ti2 C215 C214 -163.0(3) no
C23 Ti2 C215 C210 -87.0(4) no
C23 Ti2 C215 C214 143.5(3) no
C24 Ti2 C215 C210 -85.5(3) no
C24 Ti2 C215 C214 145.0(3) no
C25 Ti2 C215 C210 -54.5(3) no
C25 Ti2 C215 C214 176.0(3) no
C210 Ti2 C215 C214 -129.5(4) no
C211 Ti2 C215 C210 32.4(3) no
C211 Ti2 C215 C214 -97.1(3) no
C218 Ti2 C215 C210 109.5(3) no
C218 Ti2 C215 C214 -20.1(4) no
C219 Ti2 C215 C210 -161.8(3) no
C219 Ti2 C215 C214 68.7(3) no
C21 Ti2 C215 C210 -26.4(3) no
C21 Ti2 C215 C214 -155.9(3) no
C22 Ti2 C215 C210 -33.4(4) no
C219 Ti2 C211 C210 -52.8(4) no
C218 Ti2 C211 C210 -165.3(3) no
C218 Ti2 C211 C212 -37.0(3) no
C219 Ti2 C211 C212 75.6(4) no
Ti1 C11 C12 C13 65.8(4) no
C12 C11 C15 Ti1 63.6(4) no
C12 C11 C15 C14 -0.8(6) no
C12 C11 C15 C16 179.6(5) no
C15 C11 C12 Ti1 -64.8(4) no
C15 C11 C12 C13 1.1(6) no
Ti1 C11 C15 C14 -64.5(3) no
Ti1 C11 C15 C16 115.9(5) no
C11 C12 C13 C14 -0.9(6) no
Ti1 C12 C13 C14 64.7(4) no
C11 C12 C13 Ti1 -65.6(4) no
C12 C13 C14 C15 0.4(6) no
C12 C13 C14 Ti1 -63.8(4) no
Ti1 C13 C14 C15 64.2(4) no
C13 C14 C15 Ti1 -64.0(4) no
C13 C14 C15 C11 0.3(6) no
Ti1 C14 C15 C16 -116.1(5) no
Ti1 C14 C15 C11 64.3(4) no
C13 C14 C15 C16 179.9(5) no
C11 C15 C16 C19 -125.8(5) no
Ti1 C15 C16 C17 85.7(5) no
Ti1 C15 C16 C18 -154.3(4) no
Ti1 C15 C16 C19 -35.7(5) no
C11 C15 C16 C17 -4.5(7) no
C11 C15 C16 C18 115.6(6) no
C14 C15 C16 C17 176.0(5) no
C14 C15 C16 C18 -63.9(6) no
C14 C15 C16 C19 54.7(7) no
C18 C16 C19 C110 152.2(4) no
C17 C16 C19 C110 -88.1(5) no
C15 C16 C19 C110 33.9(6) no
C16 C19 C110 C111 71.8(6) no
C16 C19 C110 Ti1 -20.0(5) no
C16 C19 C110 C115 -103.9(5) no
Ti2 C21 C22 C23 64.3(4) no
C25 C21 C22 Ti2 -64.7(3) no
C25 C21 C22 C23 -0.4(6) no
Ti2 C21 C25 C24 -63.4(3) no
Ti2 C21 C25 C26 113.6(5) no
C22 C21 C25 Ti2 64.2(4) no
C22 C21 C25 C24 0.8(6) no
C22 C21 C25 C26 177.8(5) no
Ti2 C22 C23 C24 64.8(3) no
C21 C22 C23 Ti2 -65.0(4) no
C21 C22 C23 C24 -0.2(6) no
Ti2 C23 C24 C25 66.1(3) no
C22 C23 C24 Ti2 -65.4(4) no
C22 C23 C24 C25 0.7(6) no
Ti2 C24 C25 C21 64.0(3) no
Ti2 C24 C25 C26 -112.9(5) no
C23 C24 C25 Ti2 -64.9(3) no
C23 C24 C25 C21 -0.9(5) no
C23 C24 C25 C26 -177.8(5) no
Ti2 C25 C26 C27 -86.0(4) no
Ti2 C25 C26 C28 155.3(3) no
Ti2 C25 C26 C29 36.6(5) no
C21 C25 C26 C27 -173.9(5) no
C21 C25 C26 C28 67.3(6) no
C21 C25 C26 C29 -51.4(6) no
C24 C25 C26 C27 2.4(7) no
C24 C25 C26 C28 -116.3(6) no
C24 C25 C26 C29 125.0(5) no
C25 C26 C29 C210 -34.7(6) no
C27 C26 C29 C210 87.1(5) no
C28 C26 C29 C210 -153.6(4) no
C26 C29 C210 Ti2 19.3(5) no
C26 C29 C210 C211 104.3(5) no
C26 C29 C210 C215 -71.7(6) no
Ti2 C210 C211 C212 -65.9(4) no
C29 C210 C211 Ti2 -111.4(4) no
C29 C210 C211 C212 -177.3(4) no
C215 C210 C211 Ti2 64.8(4) no
C215 C210 C211 C212 -1.1(7) no
Ti2 C210 C215 C214 63.8(4) no
C29 C210 C215 Ti2 113.4(4) no
C29 C210 C215 C214 177.2(4) no
C211 C210 C215 Ti2 -62.7(4) no
C211 C210 C215 C214 1.1(7) no
Ti2 C211 C212 C213 -61.6(4) no
Ti2 C211 C212 C216 120.3(4) no
C210 C211 C212 C213 1.9(7) no
C210 C211 C212 C216 -176.2(4) no
C211 C212 C213 C214 -2.9(7) no
C216 C212 C213 C214 175.2(4) no
C212 C213 C214 C215 3.0(7) no
C212 C213 C214 C217 -175.2(4) no
C213 C214 C215 Ti2 57.9(4) no
C213 C214 C215 C210 -2.1(7) no
C217 C214 C215 Ti2 -124.0(4) no
C217 C214 C215 C210 176.0(4) no
C36 C31 C32 F32 -177.6(3) no
C36 C31 C32 C33 2.0(6) no
B3 C31 C32 F32 -3.3(6) no
B3 C31 C32 C33 176.3(4) no
C32 C31 C36 F36 178.1(3) no
C32 C31 C36 C35 -0.7(6) no
B3 C31 C36 F36 4.2(6) no
B3 C31 C36 C35 -174.7(4) no
C32 C31 B3 C37 168.7(4) no
C32 C31 B3 C313 -68.6(5) no
C32 C31 B3 C319 53.9(5) no
C36 C31 B3 C37 -17.8(6) no
C36 C31 B3 C313 105.0(5) no
C36 C31 B3 C319 -132.5(4) no
F32 C32 C33 F33 -1.2(6) no
F32 C32 C33 C34 176.7(4) no
C31 C32 C33 F33 179.2(4) no
C31 C32 C33 C34 -3.0(7) no
F33 C33 C34 F34 0.7(7) no
F33 C33 C34 C35 -179.6(4) no
C32 C33 C34 F34 -177.2(4) no
C32 C33 C34 C35 2.5(7) no
F34 C34 C35 F35 -1.0(6) no
F34 C34 C35 C36 178.4(3) no
C33 C34 C35 F35 179.3(4) no
C33 C34 C35 C36 -1.3(6) no
F35 C35 C36 F36 1.0(5) no
F35 C35 C36 C31 179.9(4) no
C34 C35 C36 F36 -178.4(3) no
C34 C35 C36 C31 0.5(6) no
C312 C37 C38 F38 178.2(4) no
C312 C37 C38 C39 -1.5(7) no
B3 C37 C38 F38 1.2(6) no
B3 C37 C38 C39 -178.5(4) no
C38 C37 B3 C31 -57.5(6) no
C38 C37 B3 C313 -173.4(4) no
C38 C37 B3 C319 64.3(5) no
C312 C37 B3 C31 126.0(5) no
C312 C37 B3 C313 10.1(7) no
C312 C37 B3 C319 -112.2(5) no
C38 C37 C312 C311 2.4(7) no
C38 C37 C312 F312 -178.5(4) no
B3 C37 C312 F312 -1.8(7) no
B3 C37 C312 C311 179.0(5) no
F38 C38 C39 F39 -1.4(6) no
C37 C38 C39 C310 -0.3(7) no
F38 C38 C39 C310 -180.0(4) no
C37 C38 C39 F39 178.3(4) no
C38 C39 C310 F310 -177.7(4) no
F39 C39 C310 C311 -177.2(4) no
C38 C39 C310 C311 1.4(7) no
F39 C39 C310 F310 3.7(7) no
B4 C41 C46 F46 3.4(7) no
C46 C41 B4 C47 -13.4(7) no
C46 C41 B4 C413 107.8(5) no
C46 C41 B4 C419 -128.6(5) no
B4 C41 C46 C45 -176.5(5) no
C42 C41 B4 C47 171.8(4) no
C42 C41 B4 C413 -67.0(5) no
C42 C41 B4 C419 56.6(6) no
B4 C41 C42 C43 177.0(5) no
C42 C41 C46 F46 178.5(4) no
C42 C41 C46 C45 -1.4(7) no
B4 C41 C42 F42 -2.5(6) no
C46 C41 C42 F42 -178.2(4) no
C46 C41 C42 C43 1.3(7) no
C41 C42 C43 F43 179.0(4) no
F42 C42 C43 F43 -1.5(7) no
F42 C42 C43 C44 179.8(4) no
C41 C42 C43 C44 0.3(8) no
C42 C43 C44 F44 177.9(4) no
F43 C43 C44 C45 179.4(4) no
C42 C43 C44 C45 -1.9(7) no
F43 C43 C44 F44 -0.8(7) no
F44 C44 C45 C46 -178.0(4) no
C43 C44 C45 F45 -178.1(4) no
C43 C44 C45 C46 1.8(7) no
F44 C44 C45 F45 2.1(7) no
F45 C45 C46 F46 -0.1(6) no
F45 C45 C46 C41 179.8(4) no
C44 C45 C46 F46 180.0(4) no
C44 C45 C46 C41 -0.1(7) no
C412 C47 B4 C41 131.9(5) no
C48 C47 C412 F412 -176.5(4) no
B4 C47 C412 F412 -3.0(7) no
C48 C47 B4 C413 -170.6(4) no
C48 C47 B4 C419 65.7(5) no
C412 C47 C48 F48 177.9(4) no
C412 C47 C48 C49 -2.8(7) no
C48 C47 C412 C411 2.9(7) no
B4 C47 C412 C411 176.4(4) no
B4 C47 C48 F48 3.9(7) no
B4 C47 C48 C49 -176.7(5) no
C48 C47 B4 C41 -55.1(6) no
C412 C47 B4 C413 16.5(7) no
C412 C47 B4 C419 -107.3(5) no
F48 C48 C49 F49 0.5(7) no
C47 C48 C49 F49 -178.9(5) no
C47 C48 C49 C410 2.2(8) no
F48 C48 C49 C410 -178.5(4) no
F49 C49 C410 F410 1.5(7) no
F49 C49 C410 C411 179.7(4) no
C48 C49 C410 C411 -1.3(8) no
C48 C49 C410 F410 -179.5(5) no
F410 C410 C411 F411 -2.9(7) no
F410 C410 C411 C412 179.7(4) no
C49 C410 C411 F411 178.9(4) no
C49 C410 C411 C412 1.5(8) no
F411 C411 C412 C47 -179.9(4) no
C410 C411 C412 F412 177.0(4) no
C410 C411 C412 C47 -2.4(7) no
F411 C411 C412 F412 -0.5(6) no
C418 C413 C414 F414 -177.2(4) no
C418 C413 C414 C415 2.3(8) no
B4 C413 C414 F414 0.8(7) no
B4 C413 C414 C415 -179.7(5) no
C414 C413 C418 F418 176.8(4) no
C414 C413 C418 C417 -3.4(7) no
B4 C413 C418 F418 -1.0(8) no
B4 C413 C418 C417 178.8(5) no
C414 C413 B4 C41 -67.0(6) no
C414 C413 B4 C47 55.7(6) no
C414 C413 B4 C419 171.6(4) no
C418 C413 B4 C41 110.6(5) no
C418 C413 B4 C47 -126.6(5) no
C418 C413 B4 C419 -10.7(7) no
F414 C414 C415 F415 -2.6(7) no
F414 C414 C415 C416 179.4(4) no
C413 C414 C415 F415 177.8(5) no
C413 C414 C415 C416 -0.2(8) no
F415 C415 C416 F416 -0.8(7) no
F415 C415 C416 C417 -179.3(5) no
C414 C415 C416 F416 177.3(5) no
C414 C415 C416 C417 -1.2(8) no
F416 C416 C417 F417 2.5(8) no
F416 C416 C417 C418 -178.3(5) no
C415 C416 C417 F417 -179.0(5) no
C415 C416 C417 C418 0.3(8) no
F417 C417 C418 F418 1.4(7) no
F417 C417 C418 C413 -178.5(5) no
C416 C417 C418 F418 -177.9(4) no
C416 C417 C418 C413 2.3(8) no
C424 C419 C420 F420 176.3(4) no
C424 C419 C420 C421 -2.0(6) no
B4 C419 C420 F420 2.0(6) no
B4 C419 C420 C421 -176.3(4) no
C420 C419 C424 F424 -177.5(4) no
C420 C419 C424 C423 -0.2(7) no
B4 C419 C424 F424 -3.7(7) no
B4 C419 C424 C423 173.7(5) no
C420 C419 B4 C41 -167.0(4) no
C420 C419 B4 C47 70.5(5) no
C420 C419 B4 C413 -51.1(6) no
C424 C419 B4 C41 19.6(6) no
C424 C419 B4 C47 -102.9(5) no
C424 C419 B4 C413 135.5(5) no
F420 C420 C421 F421 3.3(6) no
F420 C420 C421 C422 -176.4(4) no
C419 C420 C421 F421 -178.3(4) no
C419 C420 C421 C422 2.0(7) no
F421 C421 C422 F422 -2.1(8) no
F421 C421 C422 C423 -179.4(5) no
C420 C421 C422 F422 177.7(4) no
C420 C421 C422 C423 0.4(8) no
F422 C422 C423 F423 0.8(8) no
F422 C422 C423 C424 -179.8(5) no
C421 C422 C423 F423 178.1(5) no
C421 C422 C423 C424 -2.5(8) no
F423 C423 C424 F424 -0.7(7) no
F423 C423 C424 C419 -178.1(5) no
C422 C423 C424 F424 179.9(5) no
C422 C423 C424 C419 2.4(9) no
